data_4123643
loop_
_publ_author_name
'Fisher, Brian F.'
'Guo, Li'
'Dolinar, Brian S.'
'Guzei, Ilia A.'
'Gellman, Samuel H.'

_publ_section_title
;
 Heterogeneous h-bonding in a foldamer helix.
;
_journal_issue 20
_journal_name_full 'Journal of the American Chemical Society'
_journal_page_first 6484
_journal_page_last 6487
_journal_paper_doi 10.1021/jacs.5b03382
_journal_volume 137
_journal_year 2015
_chemical_absolute_configuration ad
_chemical_formula_moiety 'C41 H65 N5 O8, C2 H6 O, C7 H16'
_chemical_formula_sum 'C50 H87 N5 O9'
_chemical_formula_weight 902.24
_chemical_name_systematic
;
 ?
;
_space_group_crystal_system monoclinic
_space_group_IT_number 4
_space_group_name_Hall 'P 2yb'
_space_group_name_H-M_alt 'P 1 21 1'
_symmetry_space_group_name_Hall 'P 2yb'
_symmetry_space_group_name_H-M 'P 1 21 1'
_atom_sites_solution_hydrogens geom
_atom_sites_solution_primary direct
_audit_creation_date 2014-02-07
_audit_creation_method
;
Olex2 1.2-beta
(compiled 2014.01.22 svn.r2872 for OlexSys, GUI svn.r4747)
;
_cell_angle_alpha 90
_cell_angle_beta 100.534(9)
_cell_angle_gamma 90
_cell_formula_units_Z 4
_cell_length_a 13.4361(18)
_cell_length_b 18.178(3)
_cell_length_c 22.458(3)
_cell_measurement_reflns_used 9777
_cell_measurement_temperature 100
_cell_measurement_theta_max 74.403
_cell_measurement_theta_min 3.149
_cell_volume 5392.7(14)
_computing_cell_refinement 'SAINT+ Ver. 8.34A (Bruker-AXS, 2013)'
_computing_data_collection 'APEX2 Ver. 2013.12-0 (Bruker-AXS, 2013)'
_computing_data_reduction 'SAINT+ Ver. 8.34A (Bruker-AXS, 2013)'
_computing_molecular_graphics 'SHELXTL (Sheldrick, 2008-2013)'
_computing_publication_material 'SHELXTL (Sheldrick, 2008-2013)'
_computing_structure_refinement 'SHELXTL (Sheldrick, 2008-2013)'
_computing_structure_solution 'XT (Sheldrick, 2008)'
_diffrn_ambient_temperature 100.15
_diffrn_detector_area_resol_mean 10.24
_diffrn_detector_type 'CMOS area detector'
_diffrn_measured_fraction_theta_full 0.992
_diffrn_measured_fraction_theta_max 0.979
_diffrn_measurement_device '4-circle diffractometer'
_diffrn_measurement_device_type 'Bruker D8 VENTURE diffractometer'
_diffrn_measurement_method '0.2\ \w and 0.2\ \f scans'
_diffrn_radiation_collimation 'focusing mirrors'
_diffrn_radiation_monochromator 'multilayer mirror optics'
_diffrn_radiation_probe x-ray
_diffrn_radiation_type CuK\a
_diffrn_radiation_wavelength 1.54178
_diffrn_reflns_av_R_equivalents 0.0386
_diffrn_reflns_av_unetI/netI 0.0485
_diffrn_reflns_laue_measured_fraction_full 0.992
_diffrn_reflns_laue_measured_fraction_max 0.979
_diffrn_reflns_limit_h_max 16
_diffrn_reflns_limit_h_min -15
_diffrn_reflns_limit_k_max 19
_diffrn_reflns_limit_k_min -22
_diffrn_reflns_limit_l_max 28
_diffrn_reflns_limit_l_min -25
_diffrn_reflns_number 45447
_diffrn_reflns_point_group_measured_fraction_full 0.993
_diffrn_reflns_point_group_measured_fraction_max 0.981
_diffrn_reflns_theta_full 67.000
_diffrn_reflns_theta_max 74.508
_diffrn_reflns_theta_min 3.149
_diffrn_source 'microfocus sealed X-ray tube'
_diffrn_source_type 'Incoatec I\ms HB'
_exptl_absorpt_coefficient_mu 0.605
_exptl_absorpt_correction_T_max 0.7538
_exptl_absorpt_correction_T_min 0.6181
_exptl_absorpt_correction_type multi-scan
_exptl_absorpt_process_details
;
SADABS-2012/1 (Bruker,2012) was used for absorption correction.
wR2(int) was 0.1202 before and 0.0715 after correction.
The Ratio of minimum to maximum transmission is 0.8200.
The \l/2 correction factor is Not present.
;
_exptl_crystal_colour colourless
_exptl_crystal_colour_primary colourless
_exptl_crystal_density_diffrn 1.111
_exptl_crystal_density_method 'not measured'
_exptl_crystal_description block
_exptl_crystal_F_000 1976
_exptl_crystal_size_max 0.28
_exptl_crystal_size_mid 0.24
_exptl_crystal_size_min 0.11
_refine_diff_density_max 0.661
_refine_diff_density_min -0.505
_refine_diff_density_rms 0.099
_refine_ls_abs_structure_details
;
 Refined as an inversion twin.
;
_refine_ls_abs_structure_Flack 0.1(2)
_refine_ls_extinction_method none
_refine_ls_goodness_of_fit_ref 0.967
_refine_ls_hydrogen_treatment constr
_refine_ls_matrix_type full
_refine_ls_number_parameters 1127
_refine_ls_number_reflns 20128
_refine_ls_number_restraints 64
_refine_ls_restrained_S_all 0.967
_refine_ls_R_factor_all 0.0939
_refine_ls_R_factor_gt 0.0894
_refine_ls_shift/su_max 0.001
_refine_ls_shift/su_mean 0.000
_refine_ls_structure_factor_coef Fsqd
_refine_ls_weighting_details 'w=1/[\s^2^(Fo^2^)+(0.2500P)^2^] where P=(Fo^2^+2Fc^2^)/3'
_refine_ls_weighting_scheme calc
_refine_ls_wR_factor_gt 0.2495
_refine_ls_wR_factor_ref 0.2606
_reflns_Friedel_coverage 0.939
_reflns_friedel_fraction_full 0.994
_reflns_friedel_fraction_max 0.982
_reflns_number_gt 18498
_reflns_number_total 20128
_reflns_threshold_expression 'I > 2\s(I)'
_cod_data_source_file gellman153.cif
_cod_data_source_block gellman153
_cod_depositor_comments 'Adding full bibliography for 4123639--4123645.cif.'
_cod_original_cell_volume 5392.7(13)
_cod_database_code 4123643
_shelxl_version_number 2013-3
_shelx_space_group_comment
;
The symmetry employed for this shelxl refinement is uniquely defined
by the following loop, which should always be used as a source of
symmetry information in preference to the above space-group names.
They are only intended as comments.
;
_shelx_estimated_absorpt_t_max 0.936
_shelx_estimated_absorpt_t_min 0.849
_olex2_refinement_description
;
1. Fixed Uiso
 At 1.2 times of:
  All C(H) groups, All C(H,H) groups, All N(H) groups
 At 1.5 times of:
  All C(H,H,H) groups, All O(H) groups, All O(H,H) groups
2. Same fragment restrains
{O9A, C42A, C43A}
{O10, C44, C45}
{O10, C44A, C45A}
as
{O9, C42, C43}
{C53, C54, C55, C56, C57, C58, C59}
{C53A, C54A, C55A, C56A, C57A, C58A, C59A}
as
{C46, C47, C48, C49, C50, C51, C52}
3. Others
 Sof(O9A)=Sof(H9AA)=Sof(C42A)=Sof(H42C)=Sof(H42D)=Sof(C43A)=Sof(H43D)=
 Sof(H43E)=Sof(H43F)=1-FVAR(1)
 Sof(O9)=Sof(H9B)=Sof(C42)=Sof(H42A)=Sof(H42B)=Sof(C43)=Sof(H43A)=Sof(H43B)=
 Sof(H43C)=FVAR(1)
 Uiso(C46)=Uiso(C47)=Uiso(C48)=Uiso(C49)=Uiso(C50)=Uiso(C51)=Uiso(C52)=
 Uiso(C46A)=Uiso(C47A)=Uiso(C48A)=Uiso(C49A)=Uiso(C50A)=Uiso(C51A)=Uiso(C52A)=
 Uiso(C53)=Uiso(C54)=Uiso(C55)=Uiso(C56)=Uiso(C57)=Uiso(C58)=Uiso(C59)=
 Uiso(C53A)=Uiso(C54A)=Uiso(C55A)=Uiso(C56A)=Uiso(C57A)=Uiso(C58A)=Uiso(C59A)=
 FVAR(2)
 Sof(H10E)=Sof(C44A)=Sof(H44A)=Sof(H44B)=Sof(C45A)=Sof(H45A)=Sof(H45B)=
 Sof(H45C)=1-FVAR(3)
 Sof(H10)=Sof(C44)=Sof(H44C)=Sof(H44D)=Sof(C45)=Sof(H45D)=Sof(H45E)=Sof(H45F)=
 FVAR(3)
 Uiso(C44A)=Uiso(C45A)=Uiso(C44)=Uiso(C45)=FVAR(4)
 Fixed Sof: C46(0.5) H46A(0.5) H46B(0.5) H46C(0.5) C47(0.5) H47A(0.5)
 H47B(0.5) C48(0.5) H48A(0.5) H48B(0.5) C49(0.5) H49A(0.5) H49B(0.5) C50(0.5)
 H50A(0.5) H50B(0.5) C51(0.5) H51A(0.5) H51B(0.5) C52(0.5) H52A(0.5) H52B(0.5)
 H52C(0.5) C46A(0.5) H46D(0.5) H46E(0.5) H46F(0.5) C47A(0.5) H47C(0.5)
 H47D(0.5) C48A(0.5) H48C(0.5) H48D(0.5) C49A(0.5) H49C(0.5) H49D(0.5)
 C50A(0.5) H50C(0.5) H50D(0.5) C51A(0.5) H51C(0.5) H51D(0.5) C52A(0.5)
 H52D(0.5) H52E(0.5) H52F(0.5) C53(0.5) H53A(0.5) H53B(0.5) H53C(0.5) C54(0.5)
 H54A(0.5) H54B(0.5) C55(0.5) H55A(0.5) H55B(0.5) C56(0.5) H56A(0.5) H56B(0.5)
 C57(0.5) H57A(0.5) H57B(0.5) C58(0.5) H58A(0.5) H58B(0.5) C59(0.5) H59A(0.5)
 H59B(0.5) H59C(0.5) C53A(0.5) H53D(0.5) H53E(0.5) H53F(0.5) C54A(0.5)
 H54C(0.5) H54D(0.5) C55A(0.5) H55C(0.5) H55D(0.5) C56A(0.5) H56C(0.5)
 H56D(0.5) C57A(0.5) H57C(0.5) H57D(0.5) C58A(0.5) H58C(0.5) H58D(0.5)
 C59A(0.5) H59D(0.5) H59E(0.5) H59F(0.5)
4.a Ternary CH refined with riding coordinates:
 C6(H6), C9(H9), C14(H14), C15(H15), C19(H19), C22(H22), C27(H27), C28(H28),
 C32(H32), C6A(H6A), C9A(H9A), C14A(H14A), C15A(H15A), C19A(H19A), C22A(H22A),
 C27A(H27A), C28A(H28A), C32A(H32A)
4.b Secondary CH2 refined with riding coordinates:
 C10(H10A,H10B), C11(H11A,H11B), C12(H12A,H12B), C13(H13A,H13B), C16(H16A,
 H16B), C23(H23A,H23B), C24(H24A,H24B), C25(H25A,H25B), C26(H26A,H26B),
 C29(H29A,H29B), C35(H35A,H35B), C10A(H10C,H10D), C11A(H11C,H11D), C12A(H12C,
 H12D), C13A(H13C,H13D), C16A(H16C,H16D), C23A(H23C,H23D), C24A(H24C,H24D),
 C25A(H25C,H25D), C26A(H26C,H26D), C29A(H29C,H29D), C35A(H35C,H35D), C42(H42A,
 H42B), C42A(H42C,H42D), C44A(H44A,H44B), C44(H44C,H44D), C47(H47A,H47B),
 C48(H48A,H48B), C49(H49A,H49B), C50(H50A,H50B), C51(H51A,H51B), C47A(H47C,
 H47D), C48A(H48C,H48D), C49A(H49C,H49D), C50A(H50C,H50D), C51A(H51C,H51D),
 C54(H54A,H54B), C55(H55A,H55B), C56(H56A,H56B), C57(H57A,H57B), C58(H58A,H58B),
  C54A(H54C,H54D), C55A(H55C,H55D), C56A(H56C,H56D), C57A(H57C,H57D), C58A(H58C,
 H58D)
4.c Me refined with riding coordinates:
 C45A(H45A,H45B,H45C), C45(H45D,H45E,H45F), C46(H46A,H46B,H46C), C52(H52A,H52B,
 H52C), C46A(H46D,H46E,H46F), C52A(H52D,H52E,H52F), C53(H53A,H53B,H53C),
 C59(H59A,H59B,H59C), C53A(H53D,H53E,H53F), C59A(H59D,H59E,H59F)
4.d Aromatic/amide H refined with riding coordinates:
 N1(H1), N2(H2), N3(H3), N4(H4), N5(H5), C37(H37), C38(H38), C39(H39),
 C40(H40), C41(H41), N1A(H1AA), N2A(H2AA), N3A(H3AA), N4A(H4A), N5A(H5A),
 C37A(H37A), C38A(H38A), C39A(H39A), C40A(H40A), C41A(H41A)
4.e Tetrahedral OH refined with riding coordinates:
 O10(H10), O10(H10E)
4.f Idealised Me refined as rotating group:
 C1(H1A,H1B,H1C), C2(H2A,H2B,H2C), C3(H3A,H3B,H3C), C7(H7A,H7B,H7C), C17(H17A,
 H17B,H17C), C20(H20A,H20B,H20C), C30(H30A,H30B,H30C), C33(H33A,H33B,H33C),
 C1A(H1AB,H1AC,H1AD), C2A(H2AB,H2AC,H2AD), C3A(H3AB,H3AC,H3AD), C7A(H7AA,H7AB,
 H7AC), C17A(H17D,H17E,H17F), C20A(H20D,H20E,H20F), C30A(H30D,H30E,H30F),
 C33A(H33D,H33E,H33F), C43(H43A,H43B,H43C), C43A(H43D,H43E,H43F)
4.g Idealised tetrahedral OH refined as rotating group:
 O9(H9B), O9A(H9AA)
;

loop_
_space_group_symop_operation_xyz
'x, y, z'
'-x, y+1/2, -z'

loop_
_atom_site_label
_atom_site_type_symbol
_atom_site_fract_x
_atom_site_fract_y
_atom_site_fract_z
_atom_site_U_iso_or_equiv
_atom_site_adp_type
_atom_site_occupancy
_atom_site_site_symmetry_order
_atom_site_calc_flag
_atom_site_refinement_flags_posn
_atom_site_refinement_flags_occupancy
_atom_site_disorder_assembly
_atom_site_disorder_group
O1 O 0.7821(2) 0.1462(2) 0.60106(16) 0.0484(7) Uani 1 1 d . . . .
O2 O 0.6177(2) 0.11179(19) 0.56737(16) 0.0460(7) Uani 1 1 d . . . .
O3 O 0.5630(2) 0.27604(17) 0.49078(13) 0.0389(6) Uani 1 1 d . . . .
O4 O 0.3457(2) 0.00236(16) 0.41156(12) 0.0353(5) Uani 1 1 d . . . .
O5 O 0.2759(2) -0.00006(15) 0.54576(12) 0.0328(5) Uani 1 1 d . . . .
O6 O 0.0068(3) -0.1120(3) 0.34353(18) 0.0661(11) Uani 1 1 d . . . .
O7 O 0.2010(6) -0.1980(3) 0.3026(3) 0.0972(19) Uani 1 1 d . . . .
O8 O 0.1227(4) -0.1716(3) 0.2093(2) 0.0754(12) Uani 1 1 d . . . .
N1 N 0.6578(3) 0.2255(2) 0.60533(19) 0.0465(8) Uani 1 1 d . . . .
H1 H 0.7064 0.2556 0.6219 0.056 Uiso 1 1 calc R . . .
N2 N 0.4111(2) 0.24195(19) 0.51206(14) 0.0336(6) Uani 1 1 d . . . .
H2 H 0.3782 0.2286 0.5408 0.040 Uiso 1 1 calc R . . .
N3 N 0.4519(2) 0.02599(18) 0.49939(14) 0.0298(6) Uani 1 1 d . . . .
H3 H 0.4938 0.0575 0.5207 0.036 Uiso 1 1 calc R . . .
N4 N 0.2896(2) -0.12148(17) 0.52425(13) 0.0281(6) Uani 1 1 d . . . .
H4 H 0.3298 -0.1551 0.5133 0.034 Uiso 1 1 calc R . . .
N5 N 0.1580(3) -0.0611(3) 0.34161(17) 0.0486(9) Uani 1 1 d . . . .
H5 H 0.2114 -0.0385 0.3621 0.058 Uiso 1 1 calc R . . .
C1 C 0.7989(5) 0.0403(4) 0.5355(3) 0.0681(15) Uani 1 1 d . . . .
H1A H 0.7259 0.0311 0.5248 0.102 Uiso 1 1 calc GR . . .
H1B H 0.8357 -0.0060 0.5339 0.102 Uiso 1 1 calc GR . . .
H1C H 0.8189 0.0754 0.5067 0.102 Uiso 1 1 calc GR . . .
C2 C 0.9371(4) 0.0858(4) 0.6189(3) 0.0694(17) Uani 1 1 d . . . .
H2A H 0.9601 0.1208 0.5911 0.104 Uiso 1 1 calc GR . . .
H2B H 0.9740 0.0394 0.6185 0.104 Uiso 1 1 calc GR . . .
H2C H 0.9498 0.1062 0.6600 0.104 Uiso 1 1 calc GR . . .
C3 C 0.7842(4) 0.0234(4) 0.6454(3) 0.0604(13) Uani 1 1 d . . . .
H3A H 0.8029 0.0455 0.6857 0.091 Uiso 1 1 calc GR . . .
H3B H 0.8142 -0.0257 0.6456 0.091 Uiso 1 1 calc GR . . .
H3C H 0.7104 0.0196 0.6347 0.091 Uiso 1 1 calc GR . . .
C4 C 0.8236(4) 0.0719(3) 0.5988(2) 0.0510(11) Uani 1 1 d . . . .
C5 C 0.6806(3) 0.1574(3) 0.58957(19) 0.0401(8) Uani 1 1 d . . . .
C6 C 0.5532(3) 0.2500(2) 0.59510(18) 0.0383(8) Uani 1 1 d . . . .
H6 H 0.5121 0.2135 0.6135 0.046 Uiso 1 1 calc R . . .
C7 C 0.5463(5) 0.3251(3) 0.6254(2) 0.0535(11) Uani 1 1 d . . . .
H7A H 0.5651 0.3197 0.6694 0.080 Uiso 1 1 calc GR . . .
H7B H 0.4768 0.3436 0.6150 0.080 Uiso 1 1 calc GR . . .
H7C H 0.5925 0.3598 0.6110 0.080 Uiso 1 1 calc GR . . .
C8 C 0.5102(3) 0.2561(2) 0.52742(17) 0.0325(7) Uani 1 1 d . . . .
C9 C 0.3541(3) 0.2475(2) 0.44987(16) 0.0326(7) Uani 1 1 d . . . .
H9 H 0.3983 0.2709 0.4239 0.039 Uiso 1 1 calc R . . .
C10 C 0.2619(3) 0.2965(2) 0.4498(2) 0.0412(8) Uani 1 1 d . . . .
H10A H 0.2848 0.3467 0.4627 0.049 Uiso 1 1 calc R . . .
H10B H 0.2222 0.2772 0.4794 0.049 Uiso 1 1 calc R . . .
C11 C 0.1938(3) 0.3004(3) 0.3872(2) 0.0458(9) Uani 1 1 d . . . .
H11A H 0.1333 0.3306 0.3896 0.055 Uiso 1 1 calc R . . .
H11B H 0.2309 0.3241 0.3582 0.055 Uiso 1 1 calc R . . .
C12 C 0.1613(3) 0.2238(3) 0.3653(2) 0.0432(9) Uani 1 1 d . . . .
H12A H 0.1193 0.2269 0.3243 0.052 Uiso 1 1 calc R . . .
H12B H 0.1196 0.2018 0.3927 0.052 Uiso 1 1 calc R . . .
C13 C 0.2532(3) 0.1748(2) 0.36348(17) 0.0376(8) Uani 1 1 d . . . .
H13A H 0.2911 0.1946 0.3331 0.045 Uiso 1 1 calc R . . .
H13B H 0.2296 0.1248 0.3504 0.045 Uiso 1 1 calc R . . .
C14 C 0.3247(3) 0.1700(2) 0.42536(15) 0.0312(7) Uani 1 1 d . . . .
H14 H 0.2863 0.1459 0.4542 0.037 Uiso 1 1 calc R . . .
C15 C 0.4216(3) 0.1235(2) 0.42488(16) 0.0310(7) Uani 1 1 d . . . .
H15 H 0.4762 0.1445 0.4566 0.037 Uiso 1 1 calc R . . .
C16 C 0.4613(3) 0.1248(3) 0.36464(18) 0.0409(8) Uani 1 1 d . . . .
H16A H 0.4150 0.0961 0.3338 0.049 Uiso 1 1 calc R . . .
H16B H 0.4624 0.1761 0.3501 0.049 Uiso 1 1 calc R . . .
C17 C 0.5673(4) 0.0924(4) 0.3726(3) 0.0572(13) Uani 1 1 d . . . .
H17A H 0.5911 0.0943 0.3339 0.086 Uiso 1 1 calc GR . . .
H17B H 0.5658 0.0411 0.3860 0.086 Uiso 1 1 calc GR . . .
H17C H 0.6131 0.1208 0.4030 0.086 Uiso 1 1 calc GR . . .
C18 C 0.4035(3) 0.0450(2) 0.44378(15) 0.0291(6) Uani 1 1 d . . . .
C19 C 0.4364(3) -0.0454(2) 0.52494(16) 0.0313(7) Uani 1 1 d . . . .
H19 H 0.4530 -0.0847 0.4972 0.038 Uiso 1 1 calc R . . .
C20 C 0.5050(3) -0.0537(3) 0.58701(19) 0.0417(9) Uani 1 1 d . . . .
H20A H 0.5760 -0.0526 0.5822 0.062 Uiso 1 1 calc GR . . .
H20B H 0.4907 -0.1007 0.6051 0.062 Uiso 1 1 calc GR . . .
H20C H 0.4922 -0.0133 0.6134 0.062 Uiso 1 1 calc GR . . .
C21 C 0.3256(2) -0.05324(19) 0.53213(14) 0.0271(6) Uani 1 1 d . . . .
C22 C 0.1889(3) -0.1453(2) 0.53219(16) 0.0291(6) Uani 1 1 d . . . .
H22 H 0.1621 -0.1095 0.5591 0.035 Uiso 1 1 calc R . . .
C23 C 0.1989(3) -0.2209(2) 0.56273(17) 0.0354(7) Uani 1 1 d . . . .
H23A H 0.2315 -0.2554 0.5381 0.042 Uiso 1 1 calc R . . .
H23B H 0.2429 -0.2167 0.6031 0.042 Uiso 1 1 calc R . . .
C24 C 0.0958(3) -0.2515(2) 0.5700(2) 0.0422(9) Uani 1 1 d . . . .
H24A H 0.1046 -0.3012 0.5883 0.051 Uiso 1 1 calc R . . .
H24B H 0.0657 -0.2194 0.5975 0.051 Uiso 1 1 calc R . . .
C25 C 0.0254(3) -0.2558(2) 0.5091(2) 0.0422(9) Uani 1 1 d . . . .
H25A H -0.0417 -0.2740 0.5148 0.051 Uiso 1 1 calc R . . .
H25B H 0.0529 -0.2911 0.4827 0.051 Uiso 1 1 calc R . . .
C26 C 0.0135(3) -0.1802(2) 0.4787(2) 0.0387(8) Uani 1 1 d . . . .
H26A H -0.0192 -0.1461 0.5036 0.046 Uiso 1 1 calc R . . .
H26B H -0.0312 -0.1845 0.4386 0.046 Uiso 1 1 calc R . . .
C27 C 0.1158(3) -0.1484(2) 0.47062(16) 0.0300(7) Uani 1 1 d . . . .
H27 H 0.1456 -0.1832 0.4442 0.036 Uiso 1 1 calc R . . .
C28 C 0.1078(3) -0.0721(2) 0.43909(17) 0.0354(7) Uani 1 1 d . . . .
H28 H 0.1759 -0.0483 0.4494 0.042 Uiso 1 1 calc R . . .
C29 C 0.0317(3) -0.0200(2) 0.4593(2) 0.0465(10) Uani 1 1 d . . . .
H29A H 0.0420 -0.0197 0.5040 0.056 Uiso 1 1 calc R . . .
H29B H -0.0377 -0.0381 0.4437 0.056 Uiso 1 1 calc R . . .
C30 C 0.0421(5) 0.0585(3) 0.4365(3) 0.0616(13) Uani 1 1 d . . . .
H30A H 0.0400 0.0577 0.3927 0.092 Uiso 1 1 calc GR . . .
H30B H 0.1067 0.0794 0.4568 0.092 Uiso 1 1 calc GR . . .
H30C H -0.0137 0.0887 0.4455 0.092 Uiso 1 1 calc GR . . .
C31 C 0.0853(4) -0.0837(3) 0.37060(19) 0.0438(9) Uani 1 1 d . . . .
C32 C 0.1511(4) -0.0728(3) 0.2769(2) 0.0514(10) Uani 1 1 d . . . .
H32 H 0.0831 -0.0565 0.2552 0.062 Uiso 1 1 calc R . . .
C33 C 0.2325(8) -0.0296(5) 0.2535(3) 0.085(2) Uani 1 1 d . . . .
H33A H 0.2249 0.0229 0.2615 0.127 Uiso 1 1 calc GR . . .
H33B H 0.2258 -0.0374 0.2097 0.127 Uiso 1 1 calc GR . . .
H33C H 0.2994 -0.0464 0.2739 0.127 Uiso 1 1 calc GR . . .
C34 C 0.1646(4) -0.1547(3) 0.2646(3) 0.0583(13) Uani 1 1 d . . . .
C35 C 0.1167(6) -0.2491(5) 0.1915(4) 0.083(2) Uani 1 1 d . . . .
H35A H 0.1611 -0.2788 0.2225 0.100 Uiso 1 1 calc R . . .
H35B H 0.1403 -0.2550 0.1525 0.100 Uiso 1 1 calc R . . .
C36 C 0.0117(5) -0.2751(4) 0.1852(3) 0.0723(16) Uani 1 1 d . . . .
C37 C -0.0380(7) -0.3039(6) 0.1286(4) 0.090(2) Uani 1 1 d . . . .
H37 H -0.0012 -0.3086 0.0965 0.107 Uiso 1 1 calc R . . .
C38 C -0.1342(7) -0.3243(6) 0.1196(4) 0.084(2) Uani 1 1 d . . . .
H38 H -0.1644 -0.3451 0.0818 0.101 Uiso 1 1 calc R . . .
C39 C -0.1916(6) -0.3156(4) 0.1647(4) 0.0762(17) Uani 1 1 d . . . .
H39 H -0.2612 -0.3287 0.1577 0.091 Uiso 1 1 calc R . . .
C40 C -0.1457(6) -0.2877(4) 0.2196(3) 0.0705(15) Uani 1 1 d . . . .
H40 H -0.1841 -0.2823 0.2509 0.085 Uiso 1 1 calc R . . .
C41 C -0.0462(6) -0.2676(5) 0.2303(3) 0.0740(17) Uani 1 1 d . . . .
H41 H -0.0162 -0.2484 0.2688 0.089 Uiso 1 1 calc R . . .
O1A O 0.4871(3) 0.0866(2) -0.19059(14) 0.0532(9) Uani 1 1 d . . . .
O2A O 0.4405(3) 0.12589(19) -0.10346(13) 0.0448(7) Uani 1 1 d . . . .
O3A O 0.5155(3) -0.0441(2) -0.03379(16) 0.0544(8) Uani 1 1 d . . . .
O4A O 0.5333(3) 0.2222(2) 0.10957(14) 0.0463(7) Uani 1 1 d . . . .
O5A O 0.2748(3) 0.24376(19) 0.04103(14) 0.0462(7) Uani 1 1 d . . . .
O6A O 0.3982(3) 0.3145(2) 0.29127(13) 0.0482(7) Uani 1 1 d . . . .
O7A O 0.5824(3) 0.4012(3) 0.2290(2) 0.0703(12) Uani 1 1 d . . . .
O8A O 0.6781(3) 0.3874(2) 0.31964(14) 0.0514(8) Uani 1 1 d . . . .
N1A N 0.4014(4) 0.0127(2) -0.14140(16) 0.0561(11) Uani 1 1 d . . . .
H1AA H 0.4035 -0.0175 -0.1718 0.067 Uiso 1 1 calc R . . .
N2A N 0.3931(3) -0.0082(2) 0.01675(16) 0.0428(8) Uani 1 1 d . . . .
H2AA H 0.3302 0.0071 0.0134 0.051 Uiso 1 1 calc R . . .
N3A N 0.4642(3) 0.2072(2) 0.01109(15) 0.0402(7) Uani 1 1 d . . . .
H3AA H 0.4539 0.1772 -0.0202 0.048 Uiso 1 1 calc R . . .
N4A N 0.3388(3) 0.3584(2) 0.06416(14) 0.0391(7) Uani 1 1 d . . . .
H4A H 0.3874 0.3891 0.0595 0.047 Uiso 1 1 calc R . . .
N5A N 0.5007(3) 0.2665(2) 0.23238(15) 0.0431(8) Uani 1 1 d . . . .
H5A H 0.5040 0.2399 0.2001 0.052 Uiso 1 1 calc R . . .
C1A C 0.6147(5) 0.1811(4) -0.1555(3) 0.0643(14) Uani 1 1 d . . . .
H1AB H 0.5873 0.1917 -0.1189 0.096 Uiso 1 1 calc GR . . .
H1AC H 0.6469 0.2254 -0.1681 0.096 Uiso 1 1 calc GR . . .
H1AD H 0.6649 0.1416 -0.1471 0.096 Uiso 1 1 calc GR . . .
C2A C 0.5676(6) 0.1387(4) -0.2642(3) 0.0704(17) Uani 1 1 d . . . .
H2AB H 0.6284 0.1080 -0.2547 0.106 Uiso 1 1 calc GR . . .
H2AC H 0.5839 0.1843 -0.2837 0.106 Uiso 1 1 calc GR . . .
H2AD H 0.5148 0.1120 -0.2917 0.106 Uiso 1 1 calc GR . . .
C3A C 0.4460(5) 0.2144(3) -0.2180(3) 0.0582(12) Uani 1 1 d . . . .
H3AB H 0.3908 0.1959 -0.2490 0.087 Uiso 1 1 calc GR . . .
H3AC H 0.4727 0.2600 -0.2322 0.087 Uiso 1 1 calc GR . . .
H3AD H 0.4204 0.2242 -0.1806 0.087 Uiso 1 1 calc GR . . .
C4A C 0.5297(4) 0.1573(3) -0.2057(2) 0.0513(11) Uani 1 1 d . . . .
C5A C 0.4435(4) 0.0788(3) -0.14128(18) 0.0453(9) Uani 1 1 d . . . .
C6A C 0.3520(5) -0.0109(3) -0.09225(19) 0.0538(12) Uani 1 1 d . . . .
H6A H 0.3008 0.0266 -0.0855 0.065 Uiso 1 1 calc R . . .
C7A C 0.2997(7) -0.0850(4) -0.1084(3) 0.081(2) Uani 1 1 d . . . .
H7AA H 0.3490 -0.1205 -0.1183 0.122 Uiso 1 1 calc GR . . .
H7AB H 0.2450 -0.0787 -0.1435 0.122 Uiso 1 1 calc GR . . .
H7AC H 0.2716 -0.1030 -0.0739 0.122 Uiso 1 1 calc GR . . .
C8A C 0.4294(4) -0.0223(2) -0.03350(19) 0.0431(9) Uani 1 1 d . . . .
C9A C 0.4547(4) -0.0176(3) 0.07780(18) 0.0446(9) Uani 1 1 d . . . .
H9A H 0.5180 -0.0448 0.0741 0.054 Uiso 1 1 calc R . . .
C10A C 0.3960(5) -0.0624(3) 0.1166(2) 0.0564(12) Uani 1 1 d . . . .
H10C H 0.3825 -0.1119 0.0986 0.068 Uiso 1 1 calc R . . .
H10D H 0.3301 -0.0384 0.1170 0.068 Uiso 1 1 calc R . . .
C11A C 0.4540(7) -0.0700(4) 0.1815(2) 0.0697(17) Uani 1 1 d . . . .
H11C H 0.5186 -0.0963 0.1816 0.084 Uiso 1 1 calc R . . .
H11D H 0.4135 -0.0989 0.2059 0.084 Uiso 1 1 calc R . . .
C12A C 0.4753(6) 0.0070(4) 0.2093(2) 0.0680(16) Uani 1 1 d . . . .
H12C H 0.4106 0.0328 0.2099 0.082 Uiso 1 1 calc R . . .
H12D H 0.5123 0.0026 0.2515 0.082 Uiso 1 1 calc R . . .
C13A C 0.5382(5) 0.0510(3) 0.1720(2) 0.0600(13) Uani 1 1 d . . . .
H13C H 0.6042 0.0262 0.1732 0.072 Uiso 1 1 calc R . . .
H13D H 0.5516 0.1005 0.1900 0.072 Uiso 1 1 calc R . . .
C14A C 0.4839(4) 0.0586(3) 0.10580(17) 0.0426(9) Uani 1 1 d . . . .
H14A H 0.4197 0.0863 0.1060 0.051 Uiso 1 1 calc R . . .
C15A C 0.5462(3) 0.1025(3) 0.06543(18) 0.0411(8) Uani 1 1 d . . . .
H15A H 0.5252 0.0837 0.0231 0.049 Uiso 1 1 calc R . . .
C16A C 0.6611(4) 0.0942(4) 0.0815(3) 0.0593(12) Uani 1 1 d . . . .
H16C H 0.6785 0.0415 0.0878 0.071 Uiso 1 1 calc R . . .
H16D H 0.6866 0.1206 0.1197 0.071 Uiso 1 1 calc R . . .
C17A C 0.7129(5) 0.1250(5) 0.0310(4) 0.0766(18) Uani 1 1 d . . . .
H17D H 0.6848 0.1009 -0.0075 0.115 Uiso 1 1 calc GR . . .
H17E H 0.7858 0.1156 0.0411 0.115 Uiso 1 1 calc GR . . .
H17F H 0.7009 0.1782 0.0272 0.115 Uiso 1 1 calc GR . . .
C18A C 0.5147(3) 0.1833(2) 0.06473(18) 0.0386(8) Uani 1 1 d . . . .
C19A C 0.4266(4) 0.2817(2) 0.00422(17) 0.0435(9) Uani 1 1 d . . . .
H19A H 0.4827 0.3160 0.0214 0.052 Uiso 1 1 calc R . . .
C20A C 0.3911(5) 0.3000(3) -0.0625(2) 0.0561(12) Uani 1 1 d . . . .
H20D H 0.4444 0.2873 -0.0852 0.084 Uiso 1 1 calc GR . . .
H20E H 0.3764 0.3528 -0.0668 0.084 Uiso 1 1 calc GR . . .
H20F H 0.3298 0.2719 -0.0783 0.084 Uiso 1 1 calc GR . . .
C21A C 0.3393(3) 0.2918(2) 0.03909(16) 0.0391(8) Uani 1 1 d . . . .
C22A C 0.2634(3) 0.3840(2) 0.09878(17) 0.0384(8) Uani 1 1 d . . . .
H22A H 0.2005 0.3538 0.0882 0.046 Uiso 1 1 calc R . . .
C23A C 0.2401(4) 0.4644(3) 0.0804(2) 0.0524(11) Uani 1 1 d . . . .
H23C H 0.3043 0.4924 0.0856 0.063 Uiso 1 1 calc R . . .
H23D H 0.2083 0.4663 0.0371 0.063 Uiso 1 1 calc R . . .
C24A C 0.1692(5) 0.5008(3) 0.1181(3) 0.0566(12) Uani 1 1 d . . . .
H24C H 0.1575 0.5529 0.1059 0.068 Uiso 1 1 calc R . . .
H24D H 0.1031 0.4752 0.1113 0.068 Uiso 1 1 calc R . . .
C25A C 0.2180(5) 0.4965(3) 0.1848(3) 0.0592(13) Uani 1 1 d . . . .
H25C H 0.1737 0.5206 0.2097 0.071 Uiso 1 1 calc R . . .
H25D H 0.2836 0.5229 0.1915 0.071 Uiso 1 1 calc R . . .
C26A C 0.2352(4) 0.4156(3) 0.2042(2) 0.0505(10) Uani 1 1 d . . . .
H26C H 0.2656 0.4132 0.2478 0.061 Uiso 1 1 calc R . . .
H26D H 0.1694 0.3895 0.1982 0.061 Uiso 1 1 calc R . . .
C27A C 0.3056(3) 0.3777(2) 0.16698(17) 0.0386(8) Uani 1 1 d . . . .
H27A H 0.3716 0.4046 0.1750 0.046 Uiso 1 1 calc R . . .
C28A C 0.3282(3) 0.2955(2) 0.18522(16) 0.0380(8) Uani 1 1 d . . . .
H28A H 0.3561 0.2716 0.1517 0.046 Uiso 1 1 calc R . . .
C29A C 0.2357(3) 0.2509(3) 0.19467(19) 0.0445(9) Uani 1 1 d . . . .
H29C H 0.1784 0.2613 0.1613 0.053 Uiso 1 1 calc R . . .
H29D H 0.2156 0.2660 0.2331 0.053 Uiso 1 1 calc R . . .
C30A C 0.2583(5) 0.1681(3) 0.1965(2) 0.0545(11) Uani 1 1 d . . . .
H30D H 0.2774 0.1530 0.1583 0.082 Uiso 1 1 calc GR . . .
H30E H 0.1979 0.1409 0.2024 0.082 Uiso 1 1 calc GR . . .
H30F H 0.3141 0.1575 0.2301 0.082 Uiso 1 1 calc GR . . .
C31A C 0.4107(3) 0.2931(2) 0.24184(18) 0.0396(8) Uani 1 1 d . . . .
C32A C 0.5909(3) 0.2823(3) 0.27564(17) 0.0410(8) Uani 1 1 d . . . .
H32A H 0.5793 0.2707 0.3174 0.049 Uiso 1 1 calc R . . .
C33A C 0.6792(4) 0.2364(3) 0.2618(2) 0.0528(11) Uani 1 1 d . . . .
H33D H 0.6639 0.1840 0.2650 0.079 Uiso 1 1 calc GR . . .
H33E H 0.7407 0.2486 0.2909 0.079 Uiso 1 1 calc GR . . .
H33F H 0.6898 0.2473 0.2207 0.079 Uiso 1 1 calc GR . . .
C34A C 0.6149(3) 0.3642(3) 0.27131(18) 0.0421(9) Uani 1 1 d . . . .
C35A C 0.7171(5) 0.4619(3) 0.3157(2) 0.0532(11) Uani 1 1 d . . . .
H35C H 0.7360 0.4831 0.3568 0.064 Uiso 1 1 calc R . . .
H35D H 0.6642 0.4934 0.2920 0.064 Uiso 1 1 calc R . . .
C36A C 0.8063(4) 0.4594(3) 0.2863(2) 0.0556(12) Uani 1 1 d . . . .
C37A C 0.8749(6) 0.3999(4) 0.2966(4) 0.0743(17) Uani 1 1 d . . . .
H37A H 0.8609 0.3599 0.3210 0.089 Uiso 1 1 calc R . . .
C38A C 0.9600(6) 0.3985(5) 0.2724(5) 0.088(2) Uani 1 1 d . . . .
H38A H 1.0066 0.3589 0.2801 0.106 Uiso 1 1 calc R . . .
C39A C 0.9767(7) 0.4572(5) 0.2361(5) 0.090(2) Uani 1 1 d . . . .
H39A H 1.0339 0.4556 0.2167 0.108 Uiso 1 1 calc R . . .
C40A C 0.9158(6) 0.5159(4) 0.2269(5) 0.081(2) Uani 1 1 d . . . .
H40A H 0.9316 0.5567 0.2038 0.097 Uiso 1 1 calc R . . .
C41A C 0.8291(5) 0.5155(4) 0.2523(3) 0.0631(13) Uani 1 1 d . . . .
H41A H 0.7843 0.5563 0.2453 0.076 Uiso 1 1 calc R . . .
O9 O 0.3127(5) 0.1406(3) 0.5857(2) 0.0369(12) Uiso 0.732(16) 1 d . P A 1
H9B H 0.3119 0.0997 0.5683 0.055 Uiso 0.732(16) 1 calc GR P A 1
C42 C 0.2184(6) 0.1526(4) 0.6037(3) 0.056(2) Uiso 0.732(16) 1 d . P A 1
H42A H 0.2114 0.1188 0.6374 0.067 Uiso 0.732(16) 1 calc R P A 1
H42B H 0.1626 0.1423 0.5694 0.067 Uiso 0.732(16) 1 calc R P A 1
C43 C 0.2124(6) 0.2295(4) 0.6236(3) 0.0548(19) Uiso 0.732(16) 1 d . P A 1
H43A H 0.2743 0.2421 0.6521 0.082 Uiso 0.732(16) 1 calc GR P A 1
H43B H 0.1538 0.2353 0.6434 0.082 Uiso 0.732(16) 1 calc GR P A 1
H43C H 0.2052 0.2621 0.5883 0.082 Uiso 0.732(16) 1 calc GR P A 1
O9A O 0.3444(11) 0.1358(6) 0.5938(5) 0.030(3) Uiso 0.268(16) 1 d . P A 2
H9AA H 0.3465 0.0898 0.5906 0.045 Uiso 0.268(16) 1 calc GR P A 2
C42A C 0.2774(11) 0.1547(10) 0.6326(7) 0.044(5) Uiso 0.268(16) 1 d . P A 2
H42C H 0.2905 0.2061 0.6464 0.053 Uiso 0.268(16) 1 calc R P A 2
H42D H 0.2901 0.1225 0.6687 0.053 Uiso 0.268(16) 1 calc R P A 2
C43A C 0.1711(13) 0.1477(17) 0.6029(12) 0.074(7) Uiso 0.268(16) 1 d . P A 2
H43D H 0.1275 0.1704 0.6283 0.111 Uiso 0.268(16) 1 calc GR P A 2
H43E H 0.1537 0.0955 0.5971 0.111 Uiso 0.268(16) 1 calc GR P A 2
H43F H 0.1610 0.1723 0.5634 0.111 Uiso 0.268(16) 1 calc GR P A 2
O10 O 0.2359(3) 0.0993(2) 0.0193(2) 0.0637(10) Uani 1 1 d . . . .
H10 H 0.2565 0.1429 0.0239 0.096 Uiso 0.685(19) 1 calc R P B 1
H10E H 0.2616 0.1414 0.0248 0.096 Uiso 0.315(19) 1 calc R P B 2
C44A C 0.1345(18) 0.101(2) 0.031(2) 0.098(2) Uiso 0.315(19) 1 d . P B 2
H44A H 0.0856 0.0971 -0.0079 0.118 Uiso 0.315(19) 1 calc R P B 2
H44B H 0.1221 0.1477 0.0507 0.118 Uiso 0.315(19) 1 calc R P B 2
C45A C 0.122(2) 0.0384(15) 0.0701(14) 0.098(2) Uiso 0.315(19) 1 d . P B 2
H45A H 0.0505 0.0325 0.0722 0.147 Uiso 0.315(19) 1 calc R P B 2
H45B H 0.1610 0.0475 0.1108 0.147 Uiso 0.315(19) 1 calc R P B 2
H45C H 0.1472 -0.0065 0.0537 0.147 Uiso 0.315(19) 1 calc R P B 2
C44 C 0.1369(10) 0.0940(10) 0.0340(11) 0.098(2) Uiso 0.685(19) 1 d . P B 1
H44C H 0.1006 0.1414 0.0257 0.118 Uiso 0.685(19) 1 calc R P B 1
H44D H 0.1420 0.0824 0.0776 0.118 Uiso 0.685(19) 1 calc R P B 1
C45 C 0.0816(11) 0.0352(9) -0.0034(7) 0.098(2) Uiso 0.685(19) 1 d . P B 1
H45D H 0.0645 0.0518 -0.0455 0.147 Uiso 0.685(19) 1 calc R P B 1
H45E H 0.0194 0.0236 0.0116 0.147 Uiso 0.685(19) 1 calc R P B 1
H45F H 0.1243 -0.0088 -0.0010 0.147 Uiso 0.685(19) 1 calc R P B 1
C46 C 0.727(3) -0.0836(18) 0.3827(12) 0.148(2) Uiso 0.5 1 d . P C 1
H46A H 0.6730 -0.0593 0.3991 0.222 Uiso 0.5 1 calc R P C 1
H46B H 0.7873 -0.0519 0.3889 0.222 Uiso 0.5 1 calc R P C 1
H46C H 0.7440 -0.1306 0.4036 0.222 Uiso 0.5 1 calc R P C 1
C47 C 0.693(2) -0.097(2) 0.3166(12) 0.148(2) Uiso 0.5 1 d . P C 1
H47A H 0.6528 -0.1431 0.3128 0.178 Uiso 0.5 1 calc R P C 1
H47B H 0.6457 -0.0569 0.3011 0.178 Uiso 0.5 1 calc R P C 1
C48 C 0.760(2) -0.103(2) 0.2778(10) 0.148(2) Uiso 0.5 1 d . P C 1
H48A H 0.7957 -0.1500 0.2898 0.178 Uiso 0.5 1 calc R P C 1
H48B H 0.8103 -0.0640 0.2914 0.178 Uiso 0.5 1 calc R P C 1
C49 C 0.749(2) -0.102(2) 0.2088(10) 0.148(2) Uiso 0.5 1 d . P C 1
H49A H 0.7324 -0.1527 0.1938 0.178 Uiso 0.5 1 calc R P C 1
H49B H 0.6910 -0.0704 0.1923 0.178 Uiso 0.5 1 calc R P C 1
C50 C 0.839(3) -0.076(3) 0.1831(13) 0.148(2) Uiso 0.5 1 d . P C 1
H50A H 0.8439 -0.0222 0.1871 0.178 Uiso 0.5 1 calc R P C 1
H50B H 0.9012 -0.0975 0.2077 0.178 Uiso 0.5 1 calc R P C 1
C51 C 0.836(2) -0.096(2) 0.1198(13) 0.148(2) Uiso 0.5 1 d . P C 1
H51A H 0.7746 -0.0763 0.0937 0.178 Uiso 0.5 1 calc R P C 1
H51B H 0.8387 -0.1498 0.1145 0.178 Uiso 0.5 1 calc R P C 1
C52 C 0.934(2) -0.058(2) 0.1045(16) 0.148(2) Uiso 0.5 1 d . P C 1
H52A H 0.9180 -0.0359 0.0642 0.222 Uiso 0.5 1 calc R P C 1
H52B H 0.9869 -0.0954 0.1051 0.222 Uiso 0.5 1 calc R P C 1
H52C H 0.9574 -0.0202 0.1347 0.222 Uiso 0.5 1 calc R P C 1
C46A C 0.748(3) -0.056(3) 0.3670(18) 0.148(2) Uiso 0.5 1 d . P D 2
H46D H 0.6760 -0.0686 0.3609 0.222 Uiso 0.5 1 calc R P D 2
H46E H 0.7641 -0.0197 0.3993 0.222 Uiso 0.5 1 calc R P D 2
H46F H 0.7883 -0.1010 0.3786 0.222 Uiso 0.5 1 calc R P D 2
C47A C 0.773(3) -0.026(2) 0.3094(16) 0.148(2) Uiso 0.5 1 d . P D 2
H47C H 0.7218 0.0118 0.2942 0.178 Uiso 0.5 1 calc R P D 2
H47D H 0.8392 -0.0005 0.3197 0.178 Uiso 0.5 1 calc R P D 2
C48A C 0.778(3) -0.070(2) 0.2655(17) 0.148(2) Uiso 0.5 1 d . P D 2
H48C H 0.7091 -0.0836 0.2449 0.178 Uiso 0.5 1 calc R P D 2
H48D H 0.8136 -0.1159 0.2815 0.178 Uiso 0.5 1 calc R P D 2
C49A C 0.836(3) -0.034(2) 0.2197(18) 0.148(2) Uiso 0.5 1 d . P D 2
H49C H 0.8017 0.0125 0.2050 0.178 Uiso 0.5 1 calc R P D 2
H49D H 0.9055 -0.0217 0.2405 0.178 Uiso 0.5 1 calc R P D 2
C50A C 0.841(4) -0.082(3) 0.1677(19) 0.148(2) Uiso 0.5 1 d . P D 2
H50C H 0.8776 -0.1270 0.1842 0.178 Uiso 0.5 1 calc R P D 2
H50D H 0.7711 -0.0968 0.1507 0.178 Uiso 0.5 1 calc R P D 2
C51A C 0.886(3) -0.059(3) 0.1180(18) 0.148(2) Uiso 0.5 1 d . P D 2
H51C H 0.9537 -0.0388 0.1355 0.178 Uiso 0.5 1 calc R P D 2
H51D H 0.8453 -0.0171 0.0989 0.178 Uiso 0.5 1 calc R P D 2
C52A C 0.902(3) -0.111(2) 0.0659(17) 0.148(2) Uiso 0.5 1 d . P D 2
H52D H 0.8360 -0.1298 0.0453 0.222 Uiso 0.5 1 calc R P D 2
H52E H 0.9447 -0.1527 0.0826 0.222 Uiso 0.5 1 calc R P D 2
H52F H 0.9346 -0.0844 0.0370 0.222 Uiso 0.5 1 calc R P D 2
C53 C 0.938(3) 0.116(2) 0.2711(13) 0.148(2) Uiso 0.5 1 d . P E 1
H53A H 0.9158 0.0651 0.2747 0.222 Uiso 0.5 1 calc R P E 1
H53B H 0.8851 0.1496 0.2795 0.222 Uiso 0.5 1 calc R P E 1
H53C H 1.0005 0.1247 0.3003 0.222 Uiso 0.5 1 calc R P E 1
C54 C 0.956(3) 0.1291(14) 0.2086(13) 0.148(2) Uiso 0.5 1 d . P E 1
H54A H 1.0255 0.1108 0.2075 0.178 Uiso 0.5 1 calc R P E 1
H54B H 0.9091 0.0968 0.1813 0.178 Uiso 0.5 1 calc R P E 1
C55 C 0.949(3) 0.1976(14) 0.1826(12) 0.148(2) Uiso 0.5 1 d . P E 1
H55A H 1.0071 0.2252 0.2056 0.178 Uiso 0.5 1 calc R P E 1
H55B H 0.8879 0.2195 0.1943 0.178 Uiso 0.5 1 calc R P E 1
C56 C 0.944(3) 0.2214(16) 0.1168(11) 0.148(2) Uiso 0.5 1 d . P E 1
H56A H 0.9986 0.1955 0.1010 0.178 Uiso 0.5 1 calc R P E 1
H56B H 0.8789 0.2040 0.0931 0.178 Uiso 0.5 1 calc R P E 1
C57 C 0.953(3) 0.3022(15) 0.1040(11) 0.148(2) Uiso 0.5 1 d . P E 1
H57A H 0.8912 0.3274 0.1111 0.178 Uiso 0.5 1 calc R P E 1
H57B H 1.0111 0.3226 0.1329 0.178 Uiso 0.5 1 calc R P E 1
C58 C 0.968(2) 0.3185(19) 0.0424(13) 0.148(2) Uiso 0.5 1 d . P E 1
H58A H 1.0131 0.2820 0.0284 0.178 Uiso 0.5 1 calc R P E 1
H58B H 0.9962 0.3683 0.0398 0.178 Uiso 0.5 1 calc R P E 1
C59 C 0.858(2) 0.313(2) 0.0045(13) 0.148(2) Uiso 0.5 1 d . P E 1
H59A H 0.8609 0.2979 -0.0370 0.222 Uiso 0.5 1 calc R P E 1
H59B H 0.8246 0.3612 0.0038 0.222 Uiso 0.5 1 calc R P E 1
H59C H 0.8189 0.2768 0.0231 0.222 Uiso 0.5 1 calc R P E 1
C53A C 0.927(3) 0.153(2) 0.2571(14) 0.148(2) Uiso 0.5 1 d . P F 2
H53D H 0.8798 0.1172 0.2341 0.222 Uiso 0.5 1 calc R P F 2
H53E H 0.9006 0.1687 0.2928 0.222 Uiso 0.5 1 calc R P F 2
H53F H 0.9931 0.1290 0.2699 0.222 Uiso 0.5 1 calc R P F 2
C54A C 0.938(3) 0.2173(17) 0.2181(11) 0.148(2) Uiso 0.5 1 d . P F 2
H54C H 0.8842 0.2527 0.2231 0.178 Uiso 0.5 1 calc R P F 2
H54D H 1.0034 0.2410 0.2354 0.178 Uiso 0.5 1 calc R P F 2
C55A C 0.936(3) 0.2102(15) 0.1572(10) 0.148(2) Uiso 0.5 1 d . P F 2
H55C H 0.8647 0.1966 0.1406 0.178 Uiso 0.5 1 calc R P F 2
H55D H 0.9760 0.1653 0.1536 0.178 Uiso 0.5 1 calc R P F 2
C56A C 0.965(2) 0.263(2) 0.1100(12) 0.148(2) Uiso 0.5 1 d . P F 2
H56C H 0.9920 0.3082 0.1311 0.178 Uiso 0.5 1 calc R P F 2
H56D H 1.0206 0.2397 0.0932 0.178 Uiso 0.5 1 calc R P F 2
C57A C 0.883(2) 0.284(2) 0.0578(11) 0.148(2) Uiso 0.5 1 d . P F 2
H57C H 0.8225 0.2537 0.0591 0.178 Uiso 0.5 1 calc R P F 2
H57D H 0.8645 0.3362 0.0631 0.178 Uiso 0.5 1 calc R P F 2
C58A C 0.911(3) 0.276(2) -0.0015(12) 0.148(2) Uiso 0.5 1 d . P F 2
H58C H 0.9004 0.2248 -0.0165 0.178 Uiso 0.5 1 calc R P F 2
H58D H 0.9831 0.2894 -0.0002 0.178 Uiso 0.5 1 calc R P F 2
C59A C 0.839(3) 0.3306(14) -0.0423(11) 0.148(2) Uiso 0.5 1 d . P F 2
H59D H 0.8391 0.3200 -0.0850 0.222 Uiso 0.5 1 calc R P F 2
H59E H 0.8616 0.3812 -0.0331 0.222 Uiso 0.5 1 calc R P F 2
H59F H 0.7698 0.3248 -0.0343 0.222 Uiso 0.5 1 calc R P F 2

loop_
_atom_site_aniso_label
_atom_site_aniso_U_11
_atom_site_aniso_U_22
_atom_site_aniso_U_33
_atom_site_aniso_U_23
_atom_site_aniso_U_13
_atom_site_aniso_U_12
O1 0.0377(15) 0.0441(18) 0.0594(18) 0.0086(14) -0.0016(13) -0.0083(12)
O2 0.0412(15) 0.0324(15) 0.0604(18) -0.0003(13) -0.0011(12) -0.0086(11)
O3 0.0431(14) 0.0319(14) 0.0429(13) 0.0000(11) 0.0107(11) -0.0082(11)
O4 0.0410(13) 0.0283(13) 0.0354(12) -0.0041(10) 0.0041(10) -0.0044(10)
O5 0.0376(12) 0.0214(12) 0.0412(12) -0.0009(10) 0.0119(10) -0.0025(9)
O6 0.054(2) 0.077(3) 0.0567(19) 0.0093(19) -0.0155(16) -0.0231(19)
O7 0.123(5) 0.063(3) 0.091(4) 0.009(3) -0.017(3) 0.014(3)
O8 0.076(3) 0.082(3) 0.065(2) -0.013(2) 0.004(2) -0.015(2)
N1 0.0460(19) 0.037(2) 0.0520(19) 0.0002(15) -0.0033(15) -0.0104(14)
N2 0.0372(15) 0.0321(16) 0.0335(14) -0.0003(12) 0.0113(11) -0.0054(12)
N3 0.0307(13) 0.0268(15) 0.0324(13) 0.0005(11) 0.0066(10) -0.0039(10)
N4 0.0268(13) 0.0229(14) 0.0348(13) 0.0005(10) 0.0058(10) -0.0012(10)
N5 0.051(2) 0.054(2) 0.0366(17) 0.0000(15) -0.0016(14) -0.0064(17)
C1 0.072(4) 0.071(4) 0.064(3) 0.001(3) 0.020(3) 0.020(3)
C2 0.043(3) 0.074(4) 0.089(4) 0.036(3) 0.007(3) 0.002(2)
C3 0.055(3) 0.057(3) 0.065(3) 0.025(2) 0.000(2) -0.004(2)
C4 0.044(2) 0.052(3) 0.056(2) 0.019(2) 0.0051(18) 0.0024(19)
C5 0.0383(19) 0.036(2) 0.0427(18) 0.0041(15) -0.0013(15) -0.0080(15)
C6 0.046(2) 0.0309(19) 0.0378(17) 0.0012(14) 0.0064(15) -0.0066(15)
C7 0.079(3) 0.040(2) 0.040(2) -0.0077(17) 0.007(2) -0.001(2)
C8 0.0379(17) 0.0222(16) 0.0376(16) 0.0004(12) 0.0075(13) -0.0046(12)
C9 0.0353(17) 0.0276(18) 0.0359(16) 0.0043(13) 0.0092(13) -0.0029(13)
C10 0.042(2) 0.033(2) 0.050(2) 0.0020(16) 0.0113(16) 0.0012(15)
C11 0.042(2) 0.043(2) 0.052(2) 0.0101(18) 0.0066(17) 0.0076(16)
C12 0.0373(19) 0.047(2) 0.0444(19) 0.0082(17) 0.0059(15) 0.0031(16)
C13 0.0382(18) 0.039(2) 0.0346(16) 0.0000(14) 0.0040(14) 0.0000(15)
C14 0.0335(16) 0.0315(18) 0.0306(15) 0.0040(13) 0.0109(12) 0.0003(13)
C15 0.0328(16) 0.0301(18) 0.0315(15) 0.0031(12) 0.0098(12) 0.0012(13)
C16 0.045(2) 0.045(2) 0.0372(18) 0.0070(16) 0.0194(15) 0.0044(16)
C17 0.054(3) 0.069(3) 0.056(3) 0.011(2) 0.030(2) 0.014(2)
C18 0.0327(16) 0.0263(17) 0.0298(15) -0.0011(12) 0.0097(12) 0.0002(12)
C19 0.0289(16) 0.0275(18) 0.0371(16) 0.0015(13) 0.0046(13) -0.0055(12)
C20 0.0341(18) 0.042(2) 0.045(2) 0.0122(16) -0.0015(15) -0.0087(15)
C21 0.0302(15) 0.0205(16) 0.0308(14) 0.0010(11) 0.0060(12) -0.0031(11)
C22 0.0292(15) 0.0249(17) 0.0328(15) -0.0008(12) 0.0050(12) -0.0006(12)
C23 0.0409(18) 0.0241(17) 0.0400(17) 0.0040(13) 0.0041(14) -0.0055(13)
C24 0.050(2) 0.0297(19) 0.047(2) 0.0029(15) 0.0093(17) -0.0134(16)
C25 0.0399(19) 0.032(2) 0.055(2) -0.0045(17) 0.0087(16) -0.0120(15)
C26 0.0296(17) 0.0309(19) 0.055(2) -0.0019(16) 0.0060(14) -0.0050(13)
C27 0.0271(15) 0.0264(17) 0.0363(16) -0.0018(12) 0.0054(12) -0.0014(12)
C28 0.0313(16) 0.0318(19) 0.0404(18) 0.0026(14) -0.0005(13) -0.0022(13)
C29 0.0375(19) 0.031(2) 0.072(3) 0.0085(19) 0.0115(18) 0.0059(15)
C30 0.065(3) 0.031(2) 0.088(4) 0.015(2) 0.012(3) 0.009(2)
C31 0.047(2) 0.038(2) 0.0404(19) 0.0030(15) -0.0081(16) -0.0019(16)
C32 0.064(3) 0.045(3) 0.041(2) 0.0034(18) -0.0005(18) -0.004(2)
C33 0.132(7) 0.075(5) 0.051(3) -0.004(3) 0.027(3) -0.037(5)
C34 0.053(3) 0.058(3) 0.058(3) 0.007(2) -0.006(2) -0.011(2)
C35 0.076(4) 0.080(5) 0.094(5) -0.025(4) 0.017(3) 0.001(3)
C36 0.070(4) 0.064(4) 0.079(4) -0.021(3) 0.006(3) 0.004(3)
C37 0.097(5) 0.100(6) 0.071(4) -0.030(4) 0.013(4) -0.013(5)
C38 0.084(5) 0.085(5) 0.081(4) -0.012(4) 0.011(4) -0.004(4)
C39 0.080(4) 0.060(4) 0.085(4) 0.010(3) 0.005(3) -0.008(3)
C40 0.077(4) 0.062(4) 0.075(4) 0.002(3) 0.020(3) -0.002(3)
C41 0.072(4) 0.072(4) 0.077(4) -0.017(3) 0.012(3) -0.007(3)
O1A 0.093(3) 0.0376(17) 0.0348(14) -0.0013(12) 0.0272(16) 0.0056(16)
O2A 0.0663(19) 0.0373(16) 0.0335(13) -0.0078(11) 0.0164(12) -0.0033(13)
O3A 0.079(2) 0.0400(18) 0.0492(17) -0.0045(13) 0.0262(16) 0.0083(15)
O4A 0.0598(18) 0.0432(17) 0.0361(14) -0.0092(12) 0.0095(12) -0.0029(13)
O5A 0.0545(17) 0.0378(16) 0.0455(14) -0.0053(12) 0.0074(12) -0.0021(13)
O6A 0.0590(18) 0.056(2) 0.0310(13) 0.0025(12) 0.0118(12) 0.0052(14)
O7A 0.068(2) 0.067(3) 0.069(2) 0.038(2) -0.0060(18) -0.0113(19)
O8A 0.080(2) 0.0367(17) 0.0356(13) 0.0015(12) 0.0060(14) 0.0020(15)
N1A 0.103(3) 0.039(2) 0.0294(15) -0.0075(14) 0.0206(18) -0.006(2)
N2A 0.0540(19) 0.043(2) 0.0323(15) -0.0014(13) 0.0098(14) -0.0045(15)
N3A 0.057(2) 0.0334(18) 0.0317(14) -0.0057(12) 0.0106(13) -0.0013(14)
N4A 0.0525(19) 0.0329(17) 0.0321(14) 0.0012(12) 0.0081(13) 0.0000(14)
N5A 0.052(2) 0.048(2) 0.0283(13) -0.0028(13) 0.0050(13) 0.0084(15)
C1A 0.060(3) 0.077(4) 0.058(3) 0.011(3) 0.016(2) -0.005(3)
C2A 0.098(4) 0.074(4) 0.047(3) 0.018(3) 0.034(3) 0.022(3)
C3A 0.080(3) 0.045(3) 0.053(2) 0.007(2) 0.019(2) 0.007(2)
C4A 0.069(3) 0.051(3) 0.038(2) 0.0095(18) 0.0204(19) 0.006(2)
C5A 0.068(3) 0.043(2) 0.0266(16) -0.0018(15) 0.0108(17) -0.0018(19)
C6A 0.079(3) 0.049(3) 0.0325(19) -0.0031(17) 0.0089(19) -0.021(2)
C7A 0.128(6) 0.062(4) 0.047(3) 0.002(2) -0.003(3) -0.049(4)
C8A 0.065(3) 0.0289(19) 0.0375(19) -0.0053(14) 0.0149(18) -0.0057(17)
C9A 0.066(3) 0.038(2) 0.0301(17) -0.0008(15) 0.0104(17) 0.0048(18)
C10A 0.089(4) 0.041(2) 0.043(2) 0.0026(18) 0.022(2) -0.005(2)
C11A 0.120(5) 0.050(3) 0.042(2) 0.010(2) 0.024(3) 0.009(3)
C12A 0.117(5) 0.057(3) 0.0292(19) 0.004(2) 0.012(2) -0.006(3)
C13A 0.088(4) 0.053(3) 0.034(2) -0.0002(19) -0.002(2) 0.000(3)
C14A 0.059(2) 0.038(2) 0.0308(17) -0.0024(15) 0.0076(16) 0.0015(17)
C15A 0.050(2) 0.039(2) 0.0337(16) -0.0046(15) 0.0058(15) 0.0028(16)
C16A 0.052(3) 0.054(3) 0.069(3) -0.006(2) 0.005(2) 0.007(2)
C17A 0.056(3) 0.083(5) 0.094(5) -0.013(4) 0.025(3) -0.002(3)
C18A 0.047(2) 0.035(2) 0.0353(17) -0.0068(15) 0.0097(15) -0.0022(15)
C19A 0.070(3) 0.032(2) 0.0303(17) -0.0006(14) 0.0158(17) -0.0050(18)
C20A 0.098(4) 0.040(2) 0.0321(18) 0.0016(16) 0.017(2) 0.002(2)
C21A 0.058(2) 0.033(2) 0.0259(14) 0.0034(13) 0.0059(14) 0.0003(16)
C22A 0.045(2) 0.035(2) 0.0348(17) 0.0009(14) 0.0067(14) 0.0049(15)
C23A 0.067(3) 0.044(3) 0.044(2) 0.0068(18) 0.0037(19) 0.019(2)
C24A 0.066(3) 0.043(3) 0.059(3) 0.000(2) 0.008(2) 0.014(2)
C25A 0.079(3) 0.043(3) 0.058(3) -0.006(2) 0.018(2) 0.014(2)
C26A 0.063(3) 0.045(3) 0.046(2) 0.0011(18) 0.0187(19) 0.015(2)
C27A 0.046(2) 0.038(2) 0.0326(16) -0.0012(14) 0.0090(14) 0.0053(15)
C28A 0.0437(19) 0.040(2) 0.0308(15) 0.0028(14) 0.0082(14) 0.0065(15)
C29A 0.049(2) 0.044(2) 0.0402(19) 0.0078(16) 0.0091(16) 0.0017(18)
C30A 0.070(3) 0.047(3) 0.046(2) 0.0044(19) 0.012(2) -0.005(2)
C31A 0.051(2) 0.035(2) 0.0336(17) 0.0029(14) 0.0083(15) 0.0017(16)
C32A 0.048(2) 0.043(2) 0.0301(16) 0.0023(15) 0.0028(14) 0.0061(17)
C33A 0.053(2) 0.057(3) 0.045(2) -0.006(2) -0.0014(18) 0.012(2)
C34A 0.049(2) 0.048(2) 0.0315(17) 0.0087(16) 0.0132(15) 0.0104(17)
C35A 0.080(3) 0.039(2) 0.043(2) -0.0022(17) 0.017(2) 0.004(2)
C36A 0.058(3) 0.061(3) 0.045(2) -0.009(2) 0.0015(19) -0.005(2)
C37A 0.083(4) 0.057(4) 0.077(4) -0.001(3) 0.000(3) 0.007(3)
C38A 0.061(4) 0.068(4) 0.127(7) -0.004(4) -0.002(4) 0.017(3)
C39A 0.083(5) 0.068(5) 0.128(7) -0.003(4) 0.041(5) -0.009(4)
C40A 0.075(4) 0.061(4) 0.112(6) 0.010(4) 0.030(4) -0.003(3)
C41A 0.066(3) 0.053(3) 0.070(3) 0.001(2) 0.010(3) 0.008(2)
O10 0.058(2) 0.043(2) 0.089(3) -0.0083(19) 0.0109(19) -0.0067(16)

loop_
_atom_type_symbol
_atom_type_description
_atom_type_scat_dispersion_real
_atom_type_scat_dispersion_imag
_atom_type_scat_source
C C 0.0181 0.0091 'International Tables Vol C Tables 4.2.6.8 and 6.1.1.4'
H H 0.0000 0.0000 'International Tables Vol C Tables 4.2.6.8 and 6.1.1.4'
N N 0.0311 0.0180 'International Tables Vol C Tables 4.2.6.8 and 6.1.1.4'
O O 0.0492 0.0322 'International Tables Vol C Tables 4.2.6.8 and 6.1.1.4'

loop_
_geom_angle_atom_site_label_1
_geom_angle_atom_site_label_2
_geom_angle_atom_site_label_3
_geom_angle
C5 O1 C4 120.5(4)
C34 O8 C35 118.7(6)
C5 N1 H1 119.9
C5 N1 C6 120.2(4)
C6 N1 H1 119.9
C8 N2 H2 118.2
C8 N2 C9 123.6(3)
C9 N2 H2 118.2
C18 N3 H3 119.4
C18 N3 C19 121.2(3)
C19 N3 H3 119.4
C21 N4 H4 117.2
C21 N4 C22 125.5(3)
C22 N4 H4 117.2
C31 N5 H5 119.2
C31 N5 C32 121.6(4)
C32 N5 H5 119.2
H1A C1 H1B 109.5
H1A C1 H1C 109.5
H1B C1 H1C 109.5
C4 C1 H1A 109.5
C4 C1 H1B 109.5
C4 C1 H1C 109.5
H2A C2 H2B 109.5
H2A C2 H2C 109.5
H2B C2 H2C 109.5
C4 C2 H2A 109.5
C4 C2 H2B 109.5
C4 C2 H2C 109.5
H3A C3 H3B 109.5
H3A C3 H3C 109.5
H3B C3 H3C 109.5
C4 C3 H3A 109.5
C4 C3 H3B 109.5
C4 C3 H3C 109.5
O1 C4 C1 111.2(4)
O1 C4 C2 101.7(5)
O1 C4 C3 109.0(5)
C1 C4 C2 112.1(5)
C1 C4 C3 112.3(5)
C2 C4 C3 110.1(4)
O2 C5 O1 124.9(4)
O2 C5 N1 124.1(4)
N1 C5 O1 111.1(4)
N1 C6 H6 108.8
N1 C6 C7 109.8(4)
N1 C6 C8 111.0(3)
C7 C6 H6 108.8
C8 C6 H6 108.8
C8 C6 C7 109.5(3)
C6 C7 H7A 109.5
C6 C7 H7B 109.5
C6 C7 H7C 109.5
H7A C7 H7B 109.5
H7A C7 H7C 109.5
H7B C7 H7C 109.5
O3 C8 N2 123.4(3)
O3 C8 C6 121.7(3)
N2 C8 C6 114.8(3)
N2 C9 H9 108.7
N2 C9 C10 108.9(3)
N2 C9 C14 109.4(3)
C10 C9 H9 108.7
C10 C9 C14 112.3(3)
C14 C9 H9 108.7
C9 C10 H10A 109.2
C9 C10 H10B 109.2
C9 C10 C11 112.2(3)
H10A C10 H10B 107.9
C11 C10 H10A 109.2
C11 C10 H10B 109.2
C10 C11 H11A 109.6
C10 C11 H11B 109.6
H11A C11 H11B 108.2
C12 C11 C10 110.1(4)
C12 C11 H11A 109.6
C12 C11 H11B 109.6
C11 C12 H12A 109.4
C11 C12 H12B 109.4
C11 C12 C13 111.0(4)
H12A C12 H12B 108.0
C13 C12 H12A 109.4
C13 C12 H12B 109.4
C12 C13 H13A 109.1
C12 C13 H13B 109.1
C12 C13 C14 112.5(3)
H13A C13 H13B 107.8
C14 C13 H13A 109.1
C14 C13 H13B 109.1
C9 C14 C13 110.3(3)
C9 C14 H14 107.4
C9 C14 C15 109.9(3)
C13 C14 H14 107.4
C13 C14 C15 114.2(3)
C15 C14 H14 107.4
C14 C15 H15 107.1
C16 C15 C14 115.0(3)
C16 C15 H15 107.1
C18 C15 C14 109.3(3)
C18 C15 H15 107.1
C18 C15 C16 110.9(3)
C15 C16 H16A 109.5
C15 C16 H16B 109.5
H16A C16 H16B 108.0
C17 C16 C15 110.9(3)
C17 C16 H16A 109.5
C17 C16 H16B 109.5
C16 C17 H17A 109.5
C16 C17 H17B 109.5
C16 C17 H17C 109.5
H17A C17 H17B 109.5
H17A C17 H17C 109.5
H17B C17 H17C 109.5
O4 C18 N3 122.0(3)
O4 C18 C15 122.8(3)
N3 C18 C15 115.2(3)
N3 C19 H19 109.3
N3 C19 C20 110.1(3)
N3 C19 C21 109.7(3)
C20 C19 H19 109.3
C20 C19 C21 109.2(3)
C21 C19 H19 109.3
C19 C20 H20A 109.5
C19 C20 H20B 109.5
C19 C20 H20C 109.5
H20A C20 H20B 109.5
H20A C20 H20C 109.5
H20B C20 H20C 109.5
O5 C21 N4 124.0(3)
O5 C21 C19 121.9(3)
N4 C21 C19 114.1(3)
N4 C22 H22 109.0
N4 C22 C23 108.2(3)
N4 C22 C27 110.7(3)
C23 C22 H22 109.0
C23 C22 C27 111.0(3)
C27 C22 H22 109.0
C22 C23 H23A 109.3
C22 C23 H23B 109.3
H23A C23 H23B 108.0
C24 C23 C22 111.6(3)
C24 C23 H23A 109.3
C24 C23 H23B 109.3
C23 C24 H24A 109.5
C23 C24 H24B 109.5
H24A C24 H24B 108.1
C25 C24 C23 110.6(3)
C25 C24 H24A 109.5
C25 C24 H24B 109.5
C24 C25 H25A 109.5
C24 C25 H25B 109.5
C24 C25 C26 110.7(3)
H25A C25 H25B 108.1
C26 C25 H25A 109.5
C26 C25 H25B 109.5
C25 C26 H26A 109.3
C25 C26 H26B 109.3
C25 C26 C27 111.6(3)
H26A C26 H26B 108.0
C27 C26 H26A 109.3
C27 C26 H26B 109.3
C22 C27 H27 107.2
C22 C27 C28 110.9(3)
C26 C27 C22 110.2(3)
C26 C27 H27 107.2
C26 C27 C28 113.7(3)
C28 C27 H27 107.2
C27 C28 H28 107.3
C29 C28 C27 114.5(3)
C29 C28 H28 107.3
C29 C28 C31 111.4(4)
C31 C28 C27 108.7(3)
C31 C28 H28 107.3
C28 C29 H29A 109.2
C28 C29 H29B 109.2
C28 C29 C30 111.9(4)
H29A C29 H29B 107.9
C30 C29 H29A 109.2
C30 C29 H29B 109.2
C29 C30 H30A 109.5
C29 C30 H30B 109.5
C29 C30 H30C 109.5
H30A C30 H30B 109.5
H30A C30 H30C 109.5
H30B C30 H30C 109.5
O6 C31 N5 121.7(4)
O6 C31 C28 123.4(5)
N5 C31 C28 114.9(4)
N5 C32 H32 109.2
N5 C32 C33 110.6(4)
N5 C32 C34 109.6(4)
C33 C32 H32 109.2
C33 C32 C34 108.9(6)
C34 C32 H32 109.2
C32 C33 H33A 109.5
C32 C33 H33B 109.5
C32 C33 H33C 109.5
H33A C33 H33B 109.5
H33A C33 H33C 109.5
H33B C33 H33C 109.5
O7 C34 O8 124.9(7)
O7 C34 C32 123.9(6)
O8 C34 C32 110.9(5)
O8 C35 H35A 109.7
O8 C35 H35B 109.7
O8 C35 C36 109.9(6)
H35A C35 H35B 108.2
C36 C35 H35A 109.7
C36 C35 H35B 109.7
C37 C36 C35 119.4(7)
C41 C36 C35 123.5(6)
C41 C36 C37 116.9(7)
C36 C37 H37 119.1
C38 C37 C36 121.8(8)
C38 C37 H37 119.1
C37 C38 H38 119.6
C37 C38 C39 120.7(8)
C39 C38 H38 119.6
C38 C39 H39 120.6
C40 C39 C38 118.7(7)
C40 C39 H39 120.6
C39 C40 H40 119.3
C41 C40 C39 121.5(7)
C41 C40 H40 119.3
C36 C41 H41 119.8
C40 C41 C36 120.3(7)
C40 C41 H41 119.8
C5A O1A C4A 121.7(4)
C34A O8A C35A 115.5(4)
C5A N1A H1AA 119.4
C5A N1A C6A 121.2(4)
C6A N1A H1AA 119.4
C8A N2A H2AA 118.8
C8A N2A C9A 122.3(4)
C9A N2A H2AA 118.8
C18A N3A H3AA 119.7
C18A N3A C19A 120.7(3)
C19A N3A H3AA 119.7
C21A N4A H4A 117.6
C21A N4A C22A 124.8(4)
C22A N4A H4A 117.6
C31A N5A H5A 120.3
C31A N5A C32A 119.3(3)
C32A N5A H5A 120.3
H1AB C1A H1AC 109.5
H1AB C1A H1AD 109.5
H1AC C1A H1AD 109.5
C4A C1A H1AB 109.5
C4A C1A H1AC 109.5
C4A C1A H1AD 109.5
H2AB C2A H2AC 109.5
H2AB C2A H2AD 109.5
H2AC C2A H2AD 109.5
C4A C2A H2AB 109.5
C4A C2A H2AC 109.5
C4A C2A H2AD 109.5
H3AB C3A H3AC 109.5
H3AB C3A H3AD 109.5
H3AC C3A H3AD 109.5
C4A C3A H3AB 109.5
C4A C3A H3AC 109.5
C4A C3A H3AD 109.5
O1A C4A C1A 110.5(4)
O1A C4A C2A 102.1(5)
O1A C4A C3A 109.4(4)
C1A C4A C2A 112.3(5)
C1A C4A C3A 111.9(5)
C3A C4A C2A 110.3(4)
O2A C5A O1A 125.2(5)
O2A C5A N1A 124.9(4)
N1A C5A O1A 109.9(4)
N1A C6A H6A 109.7
N1A C6A C7A 109.4(4)
N1A C6A C8A 111.1(5)
C7A C6A H6A 109.7
C7A C6A C8A 107.1(5)
C8A C6A H6A 109.7
C6A C7A H7AA 109.5
C6A C7A H7AB 109.5
C6A C7A H7AC 109.5
H7AA C7A H7AB 109.5
H7AA C7A H7AC 109.5
H7AB C7A H7AC 109.5
O3A C8A N2A 123.9(4)
O3A C8A C6A 122.1(4)
N2A C8A C6A 114.0(4)
N2A C9A H9A 108.7
N2A C9A C10A 109.4(4)
N2A C9A C14A 109.5(4)
C10A C9A H9A 108.7
C10A C9A C14A 111.6(4)
C14A C9A H9A 108.7
C9A C10A H10C 109.3
C9A C10A H10D 109.3
C9A C10A C11A 111.7(5)
H10C C10A H10D 107.9
C11A C10A H10C 109.3
C11A C10A H10D 109.3
C10A C11A H11C 109.8
C10A C11A H11D 109.8
C10A C11A C12A 109.2(5)
H11C C11A H11D 108.3
C12A C11A H11C 109.8
C12A C11A H11D 109.8
C11A C12A H12C 109.7
C11A C12A H12D 109.7
H12C C12A H12D 108.2
C13A C12A C11A 109.6(5)
C13A C12A H12C 109.7
C13A C12A H12D 109.7
C12A C13A H13C 109.3
C12A C13A H13D 109.3
C12A C13A C14A 111.5(5)
H13C C13A H13D 108.0
C14A C13A H13C 109.3
C14A C13A H13D 109.3
C9A C14A H14A 107.4
C9A C14A C15A 110.2(3)
C13A C14A C9A 110.7(4)
C13A C14A H14A 107.4
C13A C14A C15A 113.4(4)
C15A C14A H14A 107.4
C14A C15A H15A 106.8
C16A C15A C14A 116.1(4)
C16A C15A H15A 106.8
C16A C15A C18A 111.3(4)
C18A C15A C14A 108.7(3)
C18A C15A H15A 106.8
C15A C16A H16C 109.4
C15A C16A H16D 109.4
C15A C16A C17A 111.3(5)
H16C C16A H16D 108.0
C17A C16A H16C 109.4
C17A C16A H16D 109.4
C16A C17A H17D 109.5
C16A C17A H17E 109.5
C16A C17A H17F 109.5
H17D C17A H17E 109.5
H17D C17A H17F 109.5
H17E C17A H17F 109.5
O4A C18A N3A 123.2(4)
O4A C18A C15A 122.3(4)
N3A C18A C15A 114.5(3)
N3A C19A H19A 108.7
N3A C19A C20A 110.6(4)
N3A C19A C21A 110.1(3)
C20A C19A H19A 108.7
C20A C19A C21A 110.1(4)
C21A C19A H19A 108.7
C19A C20A H20D 109.5
C19A C20A H20E 109.5
C19A C20A H20F 109.5
H20D C20A H20E 109.5
H20D C20A H20F 109.5
H20E C20A H20F 109.5
O5A C21A N4A 124.6(4)
O5A C21A C19A 122.6(4)
N4A C21A C19A 112.8(4)
N4A C22A H22A 109.7
N4A C22A C23A 106.7(4)
N4A C22A C27A 110.0(3)
C23A C22A H22A 109.7
C23A C22A C27A 111.0(4)
C27A C22A H22A 109.7
C22A C23A H23C 109.1
C22A C23A H23D 109.1
H23C C23A H23D 107.9
C24A C23A C22A 112.3(4)
C24A C23A H23C 109.1
C24A C23A H23D 109.1
C23A C24A H24C 109.9
C23A C24A H24D 109.9
H24C C24A H24D 108.3
C25A C24A C23A 108.7(4)
C25A C24A H24C 109.9
C25A C24A H24D 109.9
C24A C25A H25C 109.7
C24A C25A H25D 109.7
C24A C25A C26A 110.0(5)
H25C C25A H25D 108.2
C26A C25A H25C 109.7
C26A C25A H25D 109.7
C25A C26A H26C 109.6
C25A C26A H26D 109.6
H26C C26A H26D 108.1
C27A C26A C25A 110.4(4)
C27A C26A H26C 109.6
C27A C26A H26D 109.6
C22A C27A H27A 107.2
C22A C27A C28A 110.5(3)
C26A C27A C22A 111.0(4)
C26A C27A H27A 107.2
C26A C27A C28A 113.3(4)
C28A C27A H27A 107.2
C27A C28A H28A 107.4
C29A C28A C27A 114.7(3)
C29A C28A H28A 107.4
C31A C28A C27A 108.8(3)
C31A C28A H28A 107.4
C31A C28A C29A 110.7(3)
C28A C29A H29C 109.4
C28A C29A H29D 109.4
C28A C29A C30A 111.2(4)
H29C C29A H29D 108.0
C30A C29A H29C 109.4
C30A C29A H29D 109.4
C29A C30A H30D 109.5
C29A C30A H30E 109.5
C29A C30A H30F 109.5
H30D C30A H30E 109.5
H30D C30A H30F 109.5
H30E C30A H30F 109.5
O6A C31A N5A 122.2(4)
O6A C31A C28A 123.4(4)
N5A C31A C28A 114.4(3)
N5A C32A H32A 109.6
N5A C32A C33A 110.1(4)
N5A C32A C34A 108.2(4)
C33A C32A H32A 109.6
C33A C32A C34A 109.7(4)
C34A C32A H32A 109.6
C32A C33A H33D 109.5
C32A C33A H33E 109.5
C32A C33A H33F 109.5
H33D C33A H33E 109.5
H33D C33A H33F 109.5
H33E C33A H33F 109.5
O7A C34A O8A 124.7(5)
O7A C34A C32A 123.6(5)
O8A C34A C32A 111.7(3)
O8A C35A H35C 109.8
O8A C35A H35D 109.8
O8A C35A C36A 109.2(4)
H35C C35A H35D 108.3
C36A C35A H35C 109.8
C36A C35A H35D 109.8
C37A C36A C35A 120.7(6)
C41A C36A C35A 121.5(6)
C41A C36A C37A 117.6(6)
C36A C37A H37A 119.2
C38A C37A C36A 121.6(8)
C38A C37A H37A 119.2
C37A C38A H38A 121.3
C37A C38A C39A 117.5(7)
C39A C38A H38A 121.3
C38A C39A H39A 118.5
C40A C39A C38A 123.0(8)
C40A C39A H39A 118.5
C39A C40A H40A 121.0
C39A C40A C41A 117.9(7)
C41A C40A H40A 121.0
C36A C41A C40A 122.3(6)
C36A C41A H41A 118.9
C40A C41A H41A 118.9
C42 O9 H9B 109.5
O9 C42 H42A 109.8
O9 C42 H42B 109.8
O9 C42 C43 109.5(6)
H42A C42 H42B 108.2
C43 C42 H42A 109.8
C43 C42 H42B 109.8
C42 C43 H43A 109.5
C42 C43 H43B 109.5
C42 C43 H43C 109.5
H43A C43 H43B 109.5
H43A C43 H43C 109.5
H43B C43 H43C 109.5
C42A O9A H9AA 109.5
O9A C42A H42C 109.2
O9A C42A H42D 109.2
O9A C42A C43A 112.2(13)
H42C C42A H42D 107.9
C43A C42A H42C 109.2
C43A C42A H42D 109.2
C42A C43A H43D 109.5
C42A C43A H43E 109.5
C42A C43A H43F 109.5
H43D C43A H43E 109.5
H43D C43A H43F 109.5
H43E C43A H43F 109.5
C44A O10 H10E 109.5
C44 O10 H10 109.5
O10 C44A H44A 110.1
O10 C44A H44B 110.1
O10 C44A C45A 107.9(16)
H44A C44A H44B 108.4
C45A C44A H44A 110.1
C45A C44A H44B 110.1
C44A C45A H45A 109.5
C44A C45A H45B 109.5
C44A C45A H45C 109.5
H45A C45A H45B 109.5
H45A C45A H45C 109.5
H45B C45A H45C 109.5
O10 C44 H44C 110.1
O10 C44 H44D 110.1
O10 C44 C45 108.0(12)
H44C C44 H44D 108.4
C45 C44 H44C 110.1
C45 C44 H44D 110.1
C44 C45 H45D 109.5
C44 C45 H45E 109.5
C44 C45 H45F 109.5
H45D C45 H45E 109.5
H45D C45 H45F 109.5
H45E C45 H45F 109.5
H46A C46 H46B 109.5
H46A C46 H46C 109.5
H46B C46 H46C 109.5
C47 C46 H46A 109.5
C47 C46 H46B 109.5
C47 C46 H46C 109.5
C46 C47 H47A 106.8
C46 C47 H47B 106.8
H47A C47 H47B 106.7
C48 C47 C46 121.9(19)
C48 C47 H47A 106.8
C48 C47 H47B 106.8
C47 C48 H48A 103.7
C47 C48 H48B 103.7
C47 C48 C49 134.0(19)
H48A C48 H48B 105.3
C49 C48 H48A 103.7
C49 C48 H48B 103.7
C48 C49 H49A 108.0
C48 C49 H49B 108.0
H49A C49 H49B 107.2
C50 C49 C48 117.3(18)
C50 C49 H49A 108.0
C50 C49 H49B 108.0
C49 C50 H50A 108.6
C49 C50 H50B 108.6
H50A C50 H50B 107.5
C51 C50 C49 115(2)
C51 C50 H50A 108.6
C51 C50 H50B 108.6
C50 C51 H51A 111.0
C50 C51 H51B 111.0
C50 C51 C52 103.6(17)
H51A C51 H51B 109.0
C52 C51 H51A 111.0
C52 C51 H51B 111.0
C51 C52 H52A 109.5
C51 C52 H52B 109.5
C51 C52 H52C 109.5
H52A C52 H52B 109.5
H52A C52 H52C 109.5
H52B C52 H52C 109.5
H46D C46A H46E 109.5
H46D C46A H46F 109.5
H46E C46A H46F 109.5
C47A C46A H46D 109.5
C47A C46A H46E 109.5
C47A C46A H46F 109.5
C46A C47A H47C 107.6
C46A C47A H47D 107.6
H47C C47A H47D 107.0
C48A C47A C46A 119(3)
C48A C47A H47C 107.6
C48A C47A H47D 107.6
C47A C48A H48C 109.6
C47A C48A H48D 109.6
C47A C48A C49A 110(3)
H48C C48A H48D 108.1
C49A C48A H48C 109.6
C49A C48A H48D 109.6
C48A C49A H49C 109.1
C48A C49A H49D 109.1
H49C C49A H49D 107.9
C50A C49A C48A 112(4)
C50A C49A H49C 109.1
C50A C49A H49D 109.1
C49A C50A H50C 106.7
C49A C50A H50D 106.7
H50C C50A H50D 106.6
C51A C50A C49A 123(5)
C51A C50A H50C 106.7
C51A C50A H50D 106.7
C50A C51A H51C 106.5
C50A C51A H51D 106.5
C50A C51A C52A 123(4)
H51C C51A H51D 106.5
C52A C51A H51C 106.5
C52A C51A H51D 106.5
C51A C52A H52D 109.5
C51A C52A H52E 109.5
C51A C52A H52F 109.5
H52D C52A H52E 109.5
H52D C52A H52F 109.5
H52E C52A H52F 109.5
H53A C53 H53B 109.5
H53A C53 H53C 109.5
H53B C53 H53C 109.5
C54 C53 H53A 109.5
C54 C53 H53B 109.5
C54 C53 H53C 109.5
C53 C54 H54A 106.8
C53 C54 H54B 106.8
H54A C54 H54B 106.6
C55 C54 C53 122.3(19)
C55 C54 H54A 106.8
C55 C54 H54B 106.8
C54 C55 H55A 104.5
C54 C55 H55B 104.5
C54 C55 C56 130.9(18)
H55A C55 H55B 105.7
C56 C55 H55A 104.5
C56 C55 H55B 104.5
C55 C56 H56A 107.8
C55 C56 H56B 107.8
H56A C56 H56B 107.1
C57 C56 C55 118.0(18)
C57 C56 H56A 107.8
C57 C56 H56B 107.8
C56 C57 H57A 108.7
C56 C57 H57B 108.7
H57A C57 H57B 107.6
C58 C57 C56 114(2)
C58 C57 H57A 108.7
C58 C57 H57B 108.7
C57 C58 H58A 111.2
C57 C58 H58B 111.2
C57 C58 C59 103.0(17)
H58A C58 H58B 109.1
C59 C58 H58A 111.2
C59 C58 H58B 111.2
C58 C59 H59A 109.5
C58 C59 H59B 109.5
C58 C59 H59C 109.5
H59A C59 H59B 109.5
H59A C59 H59C 109.5
H59B C59 H59C 109.5
H53D C53A H53E 109.5
H53D C53A H53F 109.5
H53E C53A H53F 109.5
C54A C53A H53D 109.5
C54A C53A H53E 109.5
C54A C53A H53F 109.5
C53A C54A H54C 106.9
C53A C54A H54D 106.9
H54C C54A H54D 106.7
C55A C54A C53A 121.6(19)
C55A C54A H54C 106.9
C55A C54A H54D 106.9
C54A C55A H55C 104.2
C54A C55A H55D 104.2
C54A C55A C56A 132.1(18)
H55C C55A H55D 105.5
C56A C55A H55C 104.2
C56A C55A H55D 104.2
C55A C56A H56C 108.0
C55A C56A H56D 108.0
H56C C56A H56D 107.2
C57A C56A C55A 117.4(17)
C57A C56A H56C 108.0
C57A C56A H56D 108.0
C56A C57A H57C 108.7
C56A C57A H57D 108.7
H57C C57A H57D 107.6
C58A C57A C56A 114(2)
C58A C57A H57C 108.7
C58A C57A H57D 108.7
C57A C58A H58C 111.1
C57A C58A H58D 111.1
C57A C58A C59A 103.3(17)
H58C C58A H58D 109.1
C59A C58A H58C 111.1
C59A C58A H58D 111.1
C58A C59A H59D 109.5
C58A C59A H59E 109.5
C58A C59A H59F 109.5
H59D C59A H59E 109.5
H59D C59A H59F 109.5
H59E C59A H59F 109.5

loop_
_geom_bond_atom_site_label_1
_geom_bond_atom_site_label_2
_geom_bond_distance
O1 C4 1.465(7)
O1 C5 1.355(6)
O2 C5 1.224(5)
O3 C8 1.235(5)
O4 C18 1.233(5)
O5 C21 1.244(4)
O6 C31 1.229(6)
O7 C34 1.198(8)
O8 C34 1.304(7)
O8 C35 1.462(10)
N1 H1 0.8800
N1 C5 1.339(7)
N1 C6 1.452(6)
N2 H2 0.8800
N2 C8 1.339(5)
N2 C9 1.468(5)
N3 H3 0.8800
N3 C18 1.344(5)
N3 C19 1.449(5)
N4 H4 0.8800
N4 C21 1.331(5)
N4 C22 1.461(4)
N5 H5 0.8800
N5 C31 1.335(7)
N5 C32 1.455(6)
C1 H1A 0.9800
C1 H1B 0.9800
C1 H1C 0.9800
C1 C4 1.514(9)
C2 H2A 0.9800
C2 H2B 0.9800
C2 H2C 0.9800
C2 C4 1.530(7)
C3 H3A 0.9800
C3 H3B 0.9800
C3 H3C 0.9800
C3 C4 1.534(7)
C6 H6 1.0000
C6 C7 1.534(6)
C6 C8 1.528(5)
C7 H7A 0.9800
C7 H7B 0.9800
C7 H7C 0.9800
C9 H9 1.0000
C9 C10 1.525(5)
C9 C14 1.538(5)
C10 H10A 0.9900
C10 H10B 0.9900
C10 C11 1.531(6)
C11 H11A 0.9900
C11 H11B 0.9900
C11 C12 1.514(7)
C12 H12A 0.9900
C12 H12B 0.9900
C12 C13 1.529(6)
C13 H13A 0.9900
C13 H13B 0.9900
C13 C14 1.541(5)
C14 H14 1.0000
C14 C15 1.554(5)
C15 H15 1.0000
C15 C16 1.542(5)
C15 C18 1.521(5)
C16 H16A 0.9900
C16 H16B 0.9900
C16 C17 1.521(6)
C17 H17A 0.9800
C17 H17B 0.9800
C17 H17C 0.9800
C19 H19 1.0000
C19 C20 1.532(5)
C19 C21 1.534(5)
C20 H20A 0.9800
C20 H20B 0.9800
C20 H20C 0.9800
C22 H22 1.0000
C22 C23 1.531(5)
C22 C27 1.544(5)
C23 H23A 0.9900
C23 H23B 0.9900
C23 C24 1.529(5)
C24 H24A 0.9900
C24 H24B 0.9900
C24 C25 1.516(6)
C25 H25A 0.9900
C25 H25B 0.9900
C25 C26 1.531(6)
C26 H26A 0.9900
C26 H26B 0.9900
C26 C27 1.533(5)
C27 H27 1.0000
C27 C28 1.551(5)
C28 H28 1.0000
C28 C29 1.523(6)
C28 C31 1.527(6)
C29 H29A 0.9900
C29 H29B 0.9900
C29 C30 1.531(7)
C30 H30A 0.9800
C30 H30B 0.9800
C30 H30C 0.9800
C32 H32 1.0000
C32 C33 1.517(9)
C32 C34 1.530(9)
C33 H33A 0.9800
C33 H33B 0.9800
C33 H33C 0.9800
C35 H35A 0.9900
C35 H35B 0.9900
C35 C36 1.470(11)
C36 C37 1.422(10)
C36 C41 1.393(11)
C37 H37 0.9500
C37 C38 1.324(13)
C38 H38 0.9500
C38 C39 1.391(13)
C39 H39 0.9500
C39 C40 1.371(11)
C40 H40 0.9500
C40 C41 1.366(11)
C41 H41 0.9500
O1A C4A 1.472(6)
O1A C5A 1.352(5)
O2A C5A 1.211(6)
O3A C8A 1.225(7)
O4A C18A 1.218(5)
O5A C21A 1.237(6)
O6A C31A 1.217(5)
O7A C34A 1.181(6)
O8A C34A 1.319(6)
O8A C35A 1.461(7)
N1A H1AA 0.8800
N1A C5A 1.329(7)
N1A C6A 1.453(6)
N2A H2AA 0.8800
N2A C8A 1.333(6)
N2A C9A 1.476(5)
N3A H3AA 0.8800
N3A C18A 1.343(6)
N3A C19A 1.443(6)
N4A H4A 0.8800
N4A C21A 1.335(6)
N4A C22A 1.460(5)
N5A H5A 0.8800
N5A C31A 1.355(6)
N5A C32A 1.436(6)
C1A H1AB 0.9800
C1A H1AC 0.9800
C1A H1AD 0.9800
C1A C4A 1.514(8)
C2A H2AB 0.9800
C2A H2AC 0.9800
C2A H2AD 0.9800
C2A C4A 1.530(6)
C3A H3AB 0.9800
C3A H3AC 0.9800
C3A H3AD 0.9800
C3A C4A 1.519(8)
C6A H6A 1.0000
C6A C7A 1.531(7)
C6A C8A 1.537(7)
C7A H7AA 0.9800
C7A H7AB 0.9800
C7A H7AC 0.9800
C9A H9A 1.0000
C9A C10A 1.515(7)
C9A C14A 1.542(6)
C10A H10C 0.9900
C10A H10D 0.9900
C10A C11A 1.530(8)
C11A H11C 0.9900
C11A H11D 0.9900
C11A C12A 1.539(9)
C12A H12C 0.9900
C12A H12D 0.9900
C12A C13A 1.520(9)
C13A H13C 0.9900
C13A H13D 0.9900
C13A C14A 1.539(6)
C14A H14A 1.0000
C14A C15A 1.561(6)
C15A H15A 1.0000
C15A C16A 1.527(7)
C15A C18A 1.528(6)
C16A H16C 0.9900
C16A H16D 0.9900
C16A C17A 1.541(10)
C17A H17D 0.9800
C17A H17E 0.9800
C17A H17F 0.9800
C19A H19A 1.0000
C19A C20A 1.524(6)
C19A C21A 1.536(6)
C20A H20D 0.9800
C20A H20E 0.9800
C20A H20F 0.9800
C22A H22A 1.0000
C22A C23A 1.536(6)
C22A C27A 1.537(5)
C23A H23C 0.9900
C23A H23D 0.9900
C23A C24A 1.536(7)
C24A H24C 0.9900
C24A H24D 0.9900
C24A C25A 1.523(8)
C25A H25C 0.9900
C25A H25D 0.9900
C25A C26A 1.540(8)
C26A H26C 0.9900
C26A H26D 0.9900
C26A C27A 1.536(6)
C27A H27A 1.0000
C27A C28A 1.564(6)
C28A H28A 1.0000
C28A C29A 1.530(6)
C28A C31A 1.527(5)
C29A H29C 0.9900
C29A H29D 0.9900
C29A C30A 1.534(7)
C30A H30D 0.9800
C30A H30E 0.9800
C30A H30F 0.9800
C32A H32A 1.0000
C32A C33A 1.528(6)
C32A C34A 1.531(7)
C33A H33D 0.9800
C33A H33E 0.9800
C33A H33F 0.9800
C35A H35C 0.9900
C35A H35D 0.9900
C35A C36A 1.472(8)
C36A C37A 1.413(10)
C36A C41A 1.343(9)
C37A H37A 0.9500
C37A C38A 1.352(13)
C38A H38A 0.9500
C38A C39A 1.386(14)
C39A H39A 0.9500
C39A C40A 1.338(13)
C40A H40A 0.9500
C40A C41A 1.387(11)
C41A H41A 0.9500
O9 H9B 0.8400
O9 C42 1.415(9)
C42 H42A 0.9900
C42 H42B 0.9900
C42 C43 1.474(10)
C43 H43A 0.9800
C43 H43B 0.9800
C43 H43C 0.9800
O9A H9AA 0.8400
O9A C42A 1.405(12)
C42A H42C 0.9900
C42A H42D 0.9900
C42A C43A 1.467(15)
C43A H43D 0.9800
C43A H43E 0.9800
C43A H43F 0.9800
O10 H10 0.8400
O10 H10E 0.8400
O10 C44A 1.432(12)
O10 C44 1.432(11)
C44A H44A 0.9900
C44A H44B 0.9900
C44A C45A 1.469(16)
C45A H45A 0.9800
C45A H45B 0.9800
C45A H45C 0.9800
C44 H44C 0.9900
C44 H44D 0.9900
C44 C45 1.474(16)
C45 H45D 0.9800
C45 H45E 0.9800
C45 H45F 0.9800
C46 H46A 0.9800
C46 H46B 0.9800
C46 H46C 0.9800
C46 C47 1.49(3)
C47 H47A 0.9900
C47 H47B 0.9900
C47 C48 1.367(17)
C48 H48A 0.9900
C48 H48B 0.9900
C48 C49 1.53(2)
C49 H49A 0.9900
C49 H49B 0.9900
C49 C50 1.51(3)
C50 H50A 0.9900
C50 H50B 0.9900
C50 C51 1.46(3)
C51 H51A 0.9900
C51 H51B 0.9900
C51 C52 1.57(3)
C52 H52A 0.9800
C52 H52B 0.9800
C52 H52C 0.9800
C46A H46D 0.9800
C46A H46E 0.9800
C46A H46F 0.9800
C46A C47A 1.50(5)
C47A H47C 0.9900
C47A H47D 0.9900
C47A C48A 1.28(3)
C48A H48C 0.9900
C48A H48D 0.9900
C48A C49A 1.54(5)
C49A H49C 0.9900
C49A H49D 0.9900
C49A C50A 1.47(6)
C50A H50C 0.9900
C50A H50D 0.9900
C50A C51A 1.42(6)
C51A H51C 0.9900
C51A H51D 0.9900
C51A C52A 1.55(6)
C52A H52D 0.9800
C52A H52E 0.9800
C52A H52F 0.9800
C53 H53A 0.9800
C53 H53B 0.9800
C53 H53C 0.9800
C53 C54 1.49(3)
C54 H54A 0.9900
C54 H54B 0.9900
C54 C55 1.371(17)
C55 H55A 0.9900
C55 H55B 0.9900
C55 C56 1.53(2)
C56 H56A 0.9900
C56 H56B 0.9900
C56 C57 1.50(3)
C57 H57A 0.9900
C57 H57B 0.9900
C57 C58 1.46(3)
C58 H58A 0.9900
C58 H58B 0.9900
C58 C59 1.57(3)
C59 H59A 0.9800
C59 H59B 0.9800
C59 H59C 0.9800
C53A H53D 0.9800
C53A H53E 0.9800
C53A H53F 0.9800
C53A C54A 1.49(3)
C54A H54C 0.9900
C54A H54D 0.9900
C54A C55A 1.369(17)
C55A H55C 0.9900
C55A H55D 0.9900
C55A C56A 1.53(2)
C56A H56C 0.9900
C56A H56D 0.9900
C56A C57A 1.50(3)
C57A H57C 0.9900
C57A H57D 0.9900
C57A C58A 1.46(3)
C58A H58C 0.9900
C58A H58D 0.9900
C58A C59A 1.57(3)
C59A H59D 0.9800
C59A H59E 0.9800
C59A H59F 0.9800

loop_
_geom_hbond_atom_site_label_D
_geom_hbond_atom_site_label_H
_geom_hbond_atom_site_label_A
_geom_hbond_distance_DH
_geom_hbond_distance_HA
_geom_hbond_distance_DA
_geom_hbond_angle_DHA
_geom_hbond_site_symmetry_A
N1 H1 O7 0.88 2.09 2.893(7) 151.7 2_656
N2 H2 O9 0.88 2.16 2.945(5) 148.0 .
N3 H3 O2 0.88 2.05 2.913(4) 165.8 .
N4 H4 O3 0.88 1.92 2.784(4) 165.7 2_646
N5 H5 O4 0.88 2.08 2.951(5) 173.0 .
N1A H1AA O7A 0.88 1.99 2.860(5) 169.6 2_645
N2A H2AA O10 0.88 2.12 2.886(6) 145.2 .
N3A H3AA O2A 0.88 2.07 2.934(4) 167.5 .
N4A H4A O3A 0.88 1.95 2.816(5) 169.7 2_655
N5A H5A O4A 0.88 2.16 2.982(5) 154.3 .
O9 H9B O5 0.84 1.92 2.725(5) 160.1 .
O10 H10 O5A 0.84 1.88 2.704(5) 166.8 .

loop_
_geom_torsion_atom_site_label_1
_geom_torsion_atom_site_label_2
_geom_torsion_atom_site_label_3
_geom_torsion_atom_site_label_4
_geom_torsion
O8 C35 C36 C37 121.3(9)
O8 C35 C36 C41 -53.1(11)
N1 C6 C8 O3 -35.1(5)
N1 C6 C8 N2 148.2(3)
N2 C9 C10 C11 -175.6(3)
N2 C9 C14 C13 172.7(3)
N2 C9 C14 C15 -60.6(3)
N3 C19 C21 O5 -35.1(4)
N3 C19 C21 N4 146.8(3)
N4 C22 C23 C24 -177.3(3)
N4 C22 C27 C26 174.8(3)
N4 C22 C27 C28 -58.5(4)
N5 C32 C34 O7 -17.9(9)
N5 C32 C34 O8 156.1(5)
C4 O1 C5 O2 -12.6(7)
C4 O1 C5 N1 167.8(4)
C5 O1 C4 C1 64.5(6)
C5 O1 C4 C2 -176.1(4)
C5 O1 C4 C3 -59.8(6)
C5 N1 C6 C7 171.7(4)
C5 N1 C6 C8 -67.1(5)
C6 N1 C5 O1 178.1(4)
C6 N1 C5 O2 -1.5(7)
C7 C6 C8 O3 86.3(5)
C7 C6 C8 N2 -90.4(4)
C8 N2 C9 C10 -127.4(4)
C8 N2 C9 C14 109.5(4)
C9 N2 C8 O3 0.8(6)
C9 N2 C8 C6 177.5(3)
C9 C10 C11 C12 56.4(5)
C9 C14 C15 C16 -93.3(4)
C9 C14 C15 C18 141.1(3)
C10 C9 C14 C13 51.6(4)
C10 C9 C14 C15 178.4(3)
C10 C11 C12 C13 -57.1(5)
C11 C12 C13 C14 56.8(5)
C12 C13 C14 C9 -53.1(4)
C12 C13 C14 C15 -177.4(3)
C13 C14 C15 C16 31.3(5)
C13 C14 C15 C18 -94.3(3)
C14 C9 C10 C11 -54.3(4)
C14 C15 C16 C17 167.5(4)
C14 C15 C18 O4 69.9(4)
C14 C15 C18 N3 -107.5(3)
C16 C15 C18 O4 -57.9(5)
C16 C15 C18 N3 124.7(3)
C18 N3 C19 C20 176.9(3)
C18 N3 C19 C21 -62.8(4)
C18 C15 C16 C17 -67.8(5)
C19 N3 C18 O4 -1.6(5)
C19 N3 C18 C15 175.8(3)
C20 C19 C21 O5 85.7(4)
C20 C19 C21 N4 -92.5(4)
C21 N4 C22 C23 -140.3(3)
C21 N4 C22 C27 97.8(4)
C22 N4 C21 O5 -2.2(5)
C22 N4 C21 C19 175.9(3)
C22 C23 C24 C25 56.9(5)
C22 C27 C28 C29 -84.3(4)
C22 C27 C28 C31 150.4(3)
C23 C22 C27 C26 54.6(4)
C23 C22 C27 C28 -178.7(3)
C23 C24 C25 C26 -57.1(5)
C24 C25 C26 C27 57.3(5)
C25 C26 C27 C22 -55.6(4)
C25 C26 C27 C28 179.2(3)
C26 C27 C28 C29 40.6(4)
C26 C27 C28 C31 -84.7(4)
C27 C22 C23 C24 -55.7(4)
C27 C28 C29 C30 168.6(4)
C27 C28 C31 O6 64.3(6)
C27 C28 C31 N5 -115.3(4)
C29 C28 C31 O6 -62.8(6)
C29 C28 C31 N5 117.6(4)
C31 N5 C32 C33 169.2(6)
C31 N5 C32 C34 -70.6(6)
C31 C28 C29 C30 -67.5(5)
C32 N5 C31 O6 -3.9(8)
C32 N5 C31 C28 175.7(4)
C33 C32 C34 O7 103.3(8)
C33 C32 C34 O8 -82.8(6)
C34 O8 C35 C36 107.2(8)
C35 O8 C34 O7 1.4(10)
C35 O8 C34 C32 -172.4(6)
C35 C36 C37 C38 -176.2(10)
C35 C36 C41 C40 174.8(8)
C36 C37 C38 C39 2.5(17)
C37 C36 C41 C40 0.3(13)
C37 C38 C39 C40 -2.1(14)
C38 C39 C40 C41 0.9(12)
C39 C40 C41 C36 0.0(13)
C41 C36 C37 C38 -1.5(15)
O8A C35A C36A C37A -35.9(7)
O8A C35A C36A C41A 148.7(5)
N1A C6A C8A O3A -32.9(6)
N1A C6A C8A N2A 148.8(4)
N2A C9A C10A C11A -176.7(4)
N2A C9A C14A C13A 173.8(4)
N2A C9A C14A C15A -59.9(5)
N3A C19A C21A O5A -38.7(5)
N3A C19A C21A N4A 144.0(4)
N4A C22A C23A C24A -174.4(4)
N4A C22A C27A C26A 170.9(4)
N4A C22A C27A C28A -62.6(4)
N5A C32A C34A O7A -19.4(6)
N5A C32A C34A O8A 162.4(4)
C4A O1A C5A O2A -4.9(8)
C4A O1A C5A N1A 173.1(5)
C5A O1A C4A C1A 61.3(6)
C5A O1A C4A C2A -179.1(5)
C5A O1A C4A C3A -62.3(6)
C5A N1A C6A C7A 173.0(6)
C5A N1A C6A C8A -68.9(7)
C6A N1A C5A O1A 178.0(5)
C6A N1A C5A O2A -4.0(9)
C7A C6A C8A O3A 86.5(6)
C7A C6A C8A N2A -91.8(6)
C8A N2A C9A C10A -130.3(5)
C8A N2A C9A C14A 107.1(5)
C9A N2A C8A O3A 0.3(7)
C9A N2A C8A C6A 178.5(4)
C9A C10A C11A C12A 58.7(7)
C9A C14A C15A C16A -91.8(5)
C9A C14A C15A C18A 141.9(4)
C10A C9A C14A C13A 52.5(6)
C10A C9A C14A C15A 178.8(4)
C10A C11A C12A C13A -59.9(8)
C11A C12A C13A C14A 58.9(7)
C12A C13A C14A C9A -54.7(6)
C12A C13A C14A C15A -179.2(5)
C13A C14A C15A C16A 32.9(6)
C13A C14A C15A C18A -93.3(5)
C14A C9A C10A C11A -55.4(6)
C14A C15A C16A C17A 167.2(5)
C14A C15A C18A O4A 67.7(5)
C14A C15A C18A N3A -111.6(4)
C16A C15A C18A O4A -61.3(6)
C16A C15A C18A N3A 119.4(4)
C18A N3A C19A C20A 168.8(4)
C18A N3A C19A C21A -69.3(5)
C18A C15A C16A C17A -67.8(6)
C19A N3A C18A O4A -1.4(7)
C19A N3A C18A C15A 177.8(4)
C20A C19A C21A O5A 83.4(5)
C20A C19A C21A N4A -93.8(4)
C21A N4A C22A C23A -139.9(4)
C21A N4A C22A C27A 99.6(4)
C22A N4A C21A O5A 1.4(6)
C22A N4A C21A C19A 178.6(4)
C22A C23A C24A C25A 58.0(6)
C22A C27A C28A C29A -81.2(4)
C22A C27A C28A C31A 154.2(3)
C23A C22A C27A C26A 53.0(5)
C23A C22A C27A C28A 179.5(4)
C23A C24A C25A C26A -60.3(7)
C24A C25A C26A C27A 60.4(6)
C25A C26A C27A C22A -56.2(6)
C25A C26A C27A C28A 178.8(4)
C26A C27A C28A C29A 44.0(5)
C26A C27A C28A C31A -80.6(5)
C27A C22A C23A C24A -54.6(6)
C27A C28A C29A C30A 165.7(3)
C27A C28A C31A O6A 67.9(5)
C27A C28A C31A N5A -110.5(4)
C29A C28A C31A O6A -59.0(6)
C29A C28A C31A N5A 122.5(4)
C31A N5A C32A C33A 170.2(4)
C31A N5A C32A C34A -69.9(5)
C31A C28A C29A C30A -70.7(5)
C32A N5A C31A O6A -17.8(7)
C32A N5A C31A C28A 160.7(4)
C33A C32A C34A O7A 100.8(5)
C33A C32A C34A O8A -77.4(4)
C34A O8A C35A C36A -85.5(5)
C35A O8A C34A O7A -6.8(7)
C35A O8A C34A C32A 171.3(4)
C35A C36A C37A C38A -176.5(7)
C35A C36A C41A C40A 176.4(7)
C36A C37A C38A C39A -1.3(13)
C37A C36A C41A C40A 0.8(10)
C37A C38A C39A C40A 3.9(15)
C38A C39A C40A C41A -4.0(16)
C39A C40A C41A C36A 1.6(13)
C41A C36A C37A C38A -0.9(10)
C44A O10 C44 C45 106(32)
C44 O10 C44A C45A 3(28)
C46 C47 C48 C49 -166(4)
C47 C48 C49 C50 153(5)
C48 C49 C50 C51 163(4)
C49 C50 C51 C52 177(4)
C46A C47A C48A C49A -162(3)
C47A C48A C49A C50A -178(4)
C48A C49A C50A C51A 177(5)
C49A C50A C51A C52A 174(4)
C53 C54 C55 C56 -166(4)
C54 C55 C56 C57 -170(4)
C55 C56 C57 C58 169(3)
C56 C57 C58 C59 80(4)
C53A C54A C55A C56A -166(3)
C54A C55A C56A C57A -120(4)
C55A C56A C57A C58A -130(3)
C56A C57A C58A C59A -157(3)
